data_7062796
loop_
_publ_author_name
'Gayathri, Sekar'
'Kalaipriya, Ramajayam'
'Viswanathamurthi, Periasamy'
'Raju, Saravanan'
'Hrobarik, Peter'

_publ_section_title
;
 Ruthenium(II) CNN Pincer Complexes as Efficient Catalysts in Oxidative
 Annulation of Aromatic Acids with Alkynes to Isocoumarins
;
_journal_name_full 'New Journal of Chemistry'
_journal_paper_doi 10.1039/D3NJ03745B
_journal_year 2023
_chemical_formula_moiety 'C58 H45 N3 O2 P2 Ru S'
_chemical_formula_sum 'C58 H45 N3 O2 P2 Ru S'
_chemical_formula_weight 1011.04
_space_group_crystal_system triclinic
_space_group_IT_number 2
_space_group_name_Hall '-P 1'
_space_group_name_H-M_alt 'P -1'
_atom_sites_solution_hydrogens geom
_atom_sites_solution_primary dual
_audit_creation_method SHELXL-2019/2
_audit_update_record
;
2023-09-16 deposited with the CCDC.	2023-10-11 downloaded from the CCDC.
;
_cell_angle_alpha 76.7720(10)
_cell_angle_beta 79.3450(10)
_cell_angle_gamma 87.3520(10)
_cell_formula_units_Z 4
_cell_length_a 13.4503(4)
_cell_length_b 18.6694(6)
_cell_length_c 19.4636(6)
_cell_measurement_reflns_used 9824
_cell_measurement_temperature 396(2)
_cell_measurement_theta_max 35.76
_cell_measurement_theta_min 2.62
_cell_volume 4675.7(3)
_computing_cell_refinement 'Bruker SAINT'
_computing_data_collection 'Bruker APEX2'
_computing_data_reduction 'Bruker SAINT'
_computing_molecular_graphics 'Olex2 1.5-beta (Dolomanov et al., 2009)'
_computing_publication_material 'Olex2 1.5-beta (Dolomanov et al., 2009)'
_computing_structure_refinement 'SHELXL-2019/2 (Sheldrick, 2019)'
_computing_structure_solution 'SHELXT 2018/2 (Sheldrick, 2018)'
_diffrn_ambient_temperature 396(2)
_diffrn_measured_fraction_theta_full 0.997
_diffrn_measured_fraction_theta_max 0.990
_diffrn_measurement_device_type 'Bruker APEX-II CCD'
_diffrn_measurement_method '\f and \w scans'
_diffrn_radiation_type MoK\a
_diffrn_radiation_wavelength 0.71073
_diffrn_reflns_av_R_equivalents 0.0568
_diffrn_reflns_av_unetI/netI 0.0554
_diffrn_reflns_Laue_measured_fraction_full 0.997
_diffrn_reflns_Laue_measured_fraction_max 0.990
_diffrn_reflns_limit_h_max 17
_diffrn_reflns_limit_h_min -16
_diffrn_reflns_limit_k_max 24
_diffrn_reflns_limit_k_min -24
_diffrn_reflns_limit_l_max 25
_diffrn_reflns_limit_l_min -25
_diffrn_reflns_number 84642
_diffrn_reflns_point_group_measured_fraction_full 0.997
_diffrn_reflns_point_group_measured_fraction_max 0.990
_diffrn_reflns_theta_full 25.242
_diffrn_reflns_theta_max 28.282
_diffrn_reflns_theta_min 2.438
_exptl_absorpt_coefficient_mu 0.497
_exptl_absorpt_correction_type none
_exptl_crystal_colour brown
_exptl_crystal_density_diffrn 1.436
_exptl_crystal_description needle
_exptl_crystal_F_000 2080
_exptl_crystal_size_max 0.014
_exptl_crystal_size_mid 0.012
_exptl_crystal_size_min 0.011
_refine_diff_density_max 0.716
_refine_diff_density_min -0.826
_refine_diff_density_rms 0.067
_refine_ls_extinction_method none
_refine_ls_goodness_of_fit_ref 1.015
_refine_ls_hydrogen_treatment constr
_refine_ls_matrix_type full
_refine_ls_number_parameters 1215
_refine_ls_number_reflns 22958
_refine_ls_number_restraints 623
_refine_ls_restrained_S_all 1.026
_refine_ls_R_factor_all 0.0703
_refine_ls_R_factor_gt 0.0436
_refine_ls_shift/su_max 0.001
_refine_ls_shift/su_mean 0.000
_refine_ls_structure_factor_coef Fsqd
_refine_ls_weighting_details 'w=1/[\s^2^(Fo^2^)+(0.0419P)^2^+1.4967P] where P=(Fo^2^+2Fc^2^)/3'
_refine_ls_weighting_scheme calc
_refine_ls_wR_factor_gt 0.0897
_refine_ls_wR_factor_ref 0.0993
_reflns_Friedel_coverage 0.000
_reflns_number_gt 16706
_reflns_number_total 22958
_reflns_threshold_expression 'I > 2\s(I)'
_cod_data_source_file d3nj03745b2.cif
_cod_data_source_block Complex_1
_cod_database_code 7062796
_shelx_shelxl_version_number 2019/2
_shelx_space_group_comment
;
The symmetry employed for this shelxl refinement is uniquely defined
by the following loop, which should always be used as a source of
symmetry information in preference to the above space-group names.
They are only intended as comments.
;
_shelx_estimated_absorpt_t_min 0.993
_shelx_estimated_absorpt_t_max 0.995

loop_
_space_group_symop_operation_xyz
'x, y, z'
'-x, -y, -z'

loop_
_atom_site_label
_atom_site_type_symbol
_atom_site_fract_x
_atom_site_fract_y
_atom_site_fract_z
_atom_site_U_iso_or_equiv
_atom_site_adp_type
_atom_site_occupancy
_atom_site_site_symmetry_order
_atom_site_calc_flag
_atom_site_refinement_flags_posn
_atom_site_refinement_flags_adp
_atom_site_refinement_flags_occupancy
_atom_site_disorder_assembly
_atom_site_disorder_group
Ru1 Ru 1.33321(2) 0.23321(2) -0.50221(2) 0.02580(5) Uani 1 1 d . . . . .
S1 S 1.36366(6) 0.47818(4) -0.61855(4) 0.04450(18) Uani 1 1 d . . . . .
P1 P 1.47397(5) 0.25192(3) -0.44768(3) 0.02815(13) Uani 1 1 d D U . . .
P2 P 1.19088(5) 0.20850(4) -0.55156(4) 0.03273(15) Uani 1 1 d . U . . .
O1 O 1.41616(18) 0.09068(12) -0.53444(13) 0.0655(7) Uani 1 1 d . . . . .
O2 O 1.17563(16) 0.42896(10) -0.38209(11) 0.0466(5) Uani 1 1 d . . . . .
H2 H 1.200544 0.438161 -0.424892 0.070 Uiso 1 1 calc R U . . .
N1 N 1.25650(15) 0.31766(11) -0.46114(10) 0.0280(4) Uani 1 1 d . . . . .
N2 N 1.26736(16) 0.39002(11) -0.50027(11) 0.0322(5) Uani 1 1 d . . . . .
N3 N 1.37515(15) 0.33490(11) -0.58606(10) 0.0311(5) Uani 1 1 d . . . . .
C1 C 1.26424(18) 0.17734(13) -0.40250(13) 0.0296(5) Uani 1 1 d . . . . .
C2 C 1.2646(2) 0.10216(14) -0.37002(15) 0.0362(6) Uani 1 1 d . . . . .
H2B H 1.298385 0.069544 -0.396066 0.043 Uiso 1 1 calc R U . . .
C3 C 1.2160(2) 0.07518(15) -0.30033(15) 0.0434(7) Uani 1 1 d . . . . .
H3 H 1.215858 0.024789 -0.280932 0.052 Uiso 1 1 calc R U . . .
C4 C 1.1680(2) 0.12186(16) -0.25933(15) 0.0473(7) Uani 1 1 d . . . . .
H4B H 1.138798 0.103432 -0.211674 0.057 Uiso 1 1 calc R U . . .
C5 C 1.1634(2) 0.19592(16) -0.28911(14) 0.0406(6) Uani 1 1 d . . . . .
H5 H 1.130724 0.227528 -0.261475 0.049 Uiso 1 1 calc R U . . .
C6 C 1.20779(19) 0.22422(14) -0.36100(13) 0.0307(5) Uani 1 1 d . . . . .
C7 C 1.20167(19) 0.30182(14) -0.39665(13) 0.0301(5) Uani 1 1 d . . . . .
C8 C 1.33190(19) 0.39218(14) -0.56151(13) 0.0313(6) Uani 1 1 d . . . . .
C9 C 1.4408(2) 0.43460(16) -0.67914(14) 0.0403(6) Uani 1 1 d . . . . .
C10 C 1.4986(2) 0.4668(2) -0.74480(16) 0.0572(9) Uani 1 1 d . . . . .
H10 H 1.501310 0.517632 -0.760992 0.069 Uiso 1 1 calc R U . . .
C11 C 1.5521(3) 0.4214(2) -0.78547(17) 0.0661(10) Uani 1 1 d . . . . .
H11 H 1.590289 0.441781 -0.830086 0.079 Uiso 1 1 calc R U . . .
C12 C 1.5494(2) 0.3461(2) -0.76058(17) 0.0614(10) Uani 1 1 d . . . . .
H12 H 1.586172 0.316451 -0.788698 0.074 Uiso 1 1 calc R U . . .
C13 C 1.4929(2) 0.31367(18) -0.69438(15) 0.0468(7) Uani 1 1 d . . . . .
H13 H 1.492569 0.262812 -0.677894 0.056 Uiso 1 1 calc R U . . .
C14 C 1.43683(19) 0.35829(15) -0.65314(13) 0.0341(6) Uani 1 1 d . . . . .
C15 C 1.3894(2) 0.14800(16) -0.52570(15) 0.0378(6) Uani 1 1 d . . . . .
C16 C 1.1360(2) 0.35701(14) -0.36177(14) 0.0353(6) Uani 1 1 d . . . . .
H16 H 1.133839 0.340587 -0.309954 0.042 Uiso 1 1 calc R U . . .
C17 C 1.02689(19) 0.35566(15) -0.37409(14) 0.0393(5) Uani 1 1 d G U . . .
C18 C 0.9963(4) 0.3990(6) -0.4348(4) 0.056(2) Uani 0.55(2) 1 d G U P A 1
H18 H 1.042751 0.429193 -0.469449 0.067 Uiso 0.55(2) 1 calc R U P A 1
C19 C 0.8964(5) 0.3971(8) -0.4438(5) 0.069(3) Uani 0.55(2) 1 d G U P A 1
H19 H 0.875991 0.426115 -0.484491 0.082 Uiso 0.55(2) 1 calc R U P A 1
C20 C 0.8271(3) 0.3520(8) -0.3921(5) 0.0711(12) Uani 0.55(2) 1 d G U P A 1
H20 H 0.760213 0.350732 -0.398146 0.085 Uiso 0.55(2) 1 calc R U P A 1
C21 C 0.8576(4) 0.3086(8) -0.3314(5) 0.067(3) Uani 0.55(2) 1 d G U P A 1
H21 H 0.811194 0.278428 -0.296757 0.081 Uiso 0.55(2) 1 calc R U P A 1
C22 C 0.9575(4) 0.3105(6) -0.3224(4) 0.051(2) Uani 0.55(2) 1 d G U P A 1
H22 H 0.977953 0.281505 -0.281714 0.062 Uiso 0.55(2) 1 calc R U P A 1
C18B C 0.9900(8) 0.4126(7) -0.4203(7) 0.056(2) Uani 0.45(2) 1 d . U P A 2
H18B H 1.032951 0.451041 -0.445716 0.067 Uiso 0.45(2) 1 calc R U P A 2
C19B C 0.8903(9) 0.4148(9) -0.4305(8) 0.069(3) Uani 0.45(2) 1 d . U P A 2
H19B H 0.867915 0.454382 -0.462635 0.082 Uiso 0.45(2) 1 calc R U P A 2
C20B C 0.8264(8) 0.3607(11) -0.3947(8) 0.0711(12) Uani 0.45(2) 1 d . U P A 2
H20B H 0.759237 0.363017 -0.400731 0.085 Uiso 0.45(2) 1 calc R U P A 2
C21B C 0.8602(8) 0.3028(11) -0.3498(9) 0.067(3) Uani 0.45(2) 1 d . U P A 2
H21B H 0.816635 0.264028 -0.326438 0.081 Uiso 0.45(2) 1 calc R U P A 2
C22B C 0.9581(7) 0.3001(8) -0.3378(7) 0.051(2) Uani 0.45(2) 1 d . U P A 2
H22B H 0.978815 0.260407 -0.304947 0.062 Uiso 0.45(2) 1 calc R U P A 2
C23 C 1.5659(2) 0.17734(14) -0.42798(13) 0.0336(5) Uani 1 1 d . U . . .
C24 C 1.6650(2) 0.19345(17) -0.42764(16) 0.0464(6) Uani 1 1 d . U . . .
H24 H 1.685937 0.242231 -0.441000 0.056 Uiso 1 1 calc R U . . .
C25 C 1.7337(2) 0.1386(2) -0.40788(17) 0.0570(7) Uani 1 1 d . U . . .
H25 H 1.799984 0.150634 -0.407850 0.068 Uiso 1 1 calc R U . . .
C26 C 1.7035(3) 0.06656(19) -0.38834(18) 0.0592(8) Uani 1 1 d . U . . .
H26 H 1.749513 0.029452 -0.375301 0.071 Uiso 1 1 calc R U . . .
C27 C 1.6058(3) 0.04937(17) -0.38806(19) 0.0603(8) Uani 1 1 d . U . . .
H27 H 1.585412 0.000456 -0.374680 0.072 Uiso 1 1 calc R U . . .
C28 C 1.5368(2) 0.10435(15) -0.40758(16) 0.0471(6) Uani 1 1 d . U . . .
H28 H 1.470354 0.092016 -0.406948 0.056 Uiso 1 1 calc R U . . .
C29 C 1.55841(18) 0.32482(14) -0.50455(13) 0.0300(4) Uani 1 1 d . U . . .
C30 C 1.5710(2) 0.39248(15) -0.48935(15) 0.0415(6) Uani 1 1 d . U . . .
H30 H 1.537651 0.402639 -0.446320 0.050 Uiso 1 1 calc R U . . .
C31 C 1.6331(2) 0.44481(16) -0.53792(16) 0.0503(7) Uani 1 1 d . U . . .
H31 H 1.639806 0.490483 -0.527784 0.060 Uiso 1 1 calc R U . . .
C32 C 1.6849(2) 0.43034(17) -0.60088(16) 0.0467(6) Uani 1 1 d . U . . .
H32 H 1.726590 0.465916 -0.633224 0.056 Uiso 1 1 calc R U . . .
C33 C 1.6747(2) 0.36293(17) -0.61589(15) 0.0436(6) Uani 1 1 d . U . . .
H33 H 1.710221 0.352526 -0.658239 0.052 Uiso 1 1 calc R U . . .
C34 C 1.61176(19) 0.31069(15) -0.56820(14) 0.0373(5) Uani 1 1 d . U . . .
H34 H 1.605002 0.265280 -0.578880 0.045 Uiso 1 1 calc R U . . .
C35B C 1.4411(4) 0.2763(2) -0.3603(2) 0.0355(5) Uani 0.67(2) 1 d D U P B 1
C36B C 1.4734(15) 0.2337(8) -0.2992(6) 0.050(2) Uani 0.33(2) 1 d D U P B 2
H36B H 1.515123 0.193211 -0.303353 0.060 Uiso 0.33(2) 1 calc R U P B 2
C37B C 1.4485(16) 0.2536(11) -0.2339(6) 0.072(3) Uani 0.33(2) 1 d D U P B 2
H37B H 1.466250 0.222813 -0.193191 0.086 Uiso 0.33(2) 1 calc R U P B 2
C38B C 1.3983(16) 0.3178(11) -0.2285(6) 0.070(3) Uani 0.33(2) 1 d D U P B 2
H38B H 1.383967 0.331940 -0.184899 0.085 Uiso 0.33(2) 1 calc R U P B 2
C39B C 1.3699(13) 0.3605(8) -0.2875(6) 0.0591(11) Uani 0.33(2) 1 d D U P B 2
H39B H 1.335053 0.404010 -0.283968 0.071 Uiso 0.33(2) 1 calc R U P B 2
C40 C 1.3910(2) 0.34149(14) -0.35267(13) 0.0398(6) Uani 1 1 d DG U . . .
H40 H 1.381058 0.376379 -0.393381 0.048 Uiso 0.67(2) 1 calc R U P B 1
H40B H 1.375056 0.373913 -0.393134 0.048 Uiso 0.33(2) 1 calc R U P B 2
C39 C 1.3555(5) 0.3555(3) -0.28526(17) 0.0591(11) Uani 0.67(2) 1 d DG U P B 1
H39 H 1.325346 0.400555 -0.281185 0.071 Uiso 0.67(2) 1 calc R U P B 1
C38 C 1.3649(8) 0.3022(4) -0.22395(12) 0.070(3) Uani 0.67(2) 1 d DG U P B 1
H38 H 1.341133 0.311564 -0.178844 0.085 Uiso 0.67(2) 1 calc R U P B 1
C37 C 1.4099(10) 0.2349(4) -0.23004(17) 0.072(3) Uani 0.67(2) 1 d DG U P B 1
H37 H 1.416240 0.199178 -0.189014 0.086 Uiso 0.67(2) 1 calc R U P B 1
C36 C 1.4455(8) 0.2208(3) -0.2974(2) 0.050(2) Uani 0.67(2) 1 d DG U P B 1
H36 H 1.472255 0.174824 -0.301379 0.060 Uiso 0.67(2) 1 calc R U P B 1
C35 C 1.4360(4) 0.27415(19) -0.35877(15) 0.0355(5) Uani 0.33(2) 1 d DG U P B 2
C41 C 1.2194(3) 0.1761(3) -0.6366(2) 0.0396(5) Uani 0.671(13) 1 d G U P C 1
C42 C 1.3177(3) 0.1679(4) -0.6717(3) 0.0488(15) Uani 0.671(13) 1 d G U P C 1
H42 H 1.372249 0.176718 -0.651584 0.059 Uiso 0.671(13) 1 calc R U P C 1
C43 C 1.3345(3) 0.1467(5) -0.7368(3) 0.0641(19) Uani 0.671(13) 1 d G U P C 1
H43 H 1.400265 0.141210 -0.760293 0.077 Uiso 0.671(13) 1 calc R U P C 1
C44 C 1.2530(4) 0.1335(3) -0.7669(2) 0.0712(12) Uani 0.671(13) 1 d G U P C 1
H44 H 1.264223 0.119310 -0.810480 0.085 Uiso 0.671(13) 1 calc R U P C 1
C45 C 1.1547(3) 0.1417(4) -0.7318(3) 0.0608(16) Uani 0.671(13) 1 d G U P C 1
H45 H 1.100165 0.132919 -0.751959 0.073 Uiso 0.671(13) 1 calc R U P C 1
C46 C 1.1379(2) 0.1630(4) -0.6667(3) 0.0490(16) Uani 0.671(13) 1 d G U P C 1
H46 H 1.072148 0.168428 -0.643250 0.059 Uiso 0.671(13) 1 calc R U P C 1
C41B C 1.2153(7) 0.1784(6) -0.6382(5) 0.0396(5) Uani 0.329(13) 1 d G U P C 2
C42B C 1.3087(6) 0.1983(7) -0.6812(5) 0.0488(15) Uani 0.329(13) 1 d G U P C 2
H42B H 1.354976 0.223329 -0.665364 0.059 Uiso 0.329(13) 1 calc R U P C 2
C43B C 1.3331(7) 0.1807(8) -0.7480(5) 0.0641(19) Uani 0.329(13) 1 d G U P C 2
H43B H 1.395661 0.193948 -0.776798 0.077 Uiso 0.329(13) 1 calc R U P C 2
C44B C 1.2640(9) 0.1432(8) -0.7717(5) 0.0712(12) Uani 0.329(13) 1 d G U P C 2
H44B H 1.280319 0.131425 -0.816355 0.085 Uiso 0.329(13) 1 calc R U P C 2
C45B C 1.1705(9) 0.1233(8) -0.7286(7) 0.0608(16) Uani 0.329(13) 1 d G U P C 2
H45B H 1.124293 0.098282 -0.744477 0.073 Uiso 0.329(13) 1 calc R U P C 2
C46B C 1.1462(7) 0.1409(8) -0.6619(7) 0.0490(16) Uani 0.329(13) 1 d G U P C 2
H46B H 1.083605 0.127663 -0.633043 0.059 Uiso 0.329(13) 1 calc R U P C 2
C47 C 1.1140(2) 0.13504(15) -0.48972(14) 0.0375(5) Uani 1 1 d . U . . .
C48 C 1.1288(3) 0.06223(16) -0.49449(18) 0.0525(7) Uani 1 1 d . U . . .
H48 H 1.173594 0.050768 -0.532999 0.063 Uiso 1 1 calc R U . . .
C49 C 1.0771(3) 0.0062(2) -0.4421(2) 0.0736(9) Uani 1 1 d . U . . .
H49 H 1.086262 -0.042409 -0.446192 0.088 Uiso 1 1 calc R U . . .
C50 C 1.0128(3) 0.0226(2) -0.3844(2) 0.0804(10) Uani 1 1 d . U . . .
H50 H 0.978450 -0.014945 -0.349299 0.097 Uiso 1 1 calc R U . . .
C51 C 0.9989(3) 0.0942(2) -0.37843(18) 0.0676(8) Uani 1 1 d . U . . .
H51 H 0.955291 0.105122 -0.339142 0.081 Uiso 1 1 calc R U . . .
C52 C 1.0491(2) 0.14996(19) -0.43020(15) 0.0492(6) Uani 1 1 d . U . . .
H52 H 1.039504 0.198338 -0.425351 0.059 Uiso 1 1 calc R U . . .
C53 C 1.0982(2) 0.28129(15) -0.57557(15) 0.0394(5) Uani 1 1 d . U . . .
C54 C 0.9948(2) 0.2692(2) -0.5612(2) 0.0661(10) Uani 1 1 d . U . . .
H54 H 0.969071 0.223447 -0.535757 0.079 Uiso 1 1 calc R U . . .
C55 C 0.9299(3) 0.3251(2) -0.5845(2) 0.0830(12) Uani 1 1 d . U . . .
H55 H 0.860643 0.316588 -0.574705 0.100 Uiso 1 1 calc R U . . .
C56 C 0.9659(3) 0.3929(2) -0.6218(2) 0.0735(10) Uani 1 1 d . U . . .
H56 H 0.921454 0.430589 -0.636355 0.088 Uiso 1 1 calc R U . . .
C57 C 1.0672(3) 0.40449(19) -0.63733(19) 0.0641(8) Uani 1 1 d . U . . .
H57 H 1.092345 0.450232 -0.663317 0.077 Uiso 1 1 calc R U . . .
C58 C 1.1334(2) 0.34913(16) -0.61496(16) 0.0493(7) Uani 1 1 d . U . . .
H58 H 1.202680 0.357762 -0.626651 0.059 Uiso 1 1 calc R U . . .
Ru1A Ru 0.87074(2) 0.23629(2) -0.00796(2) 0.02797(6) Uani 1 1 d . . . . .
S008 S 0.72288(7) 0.45945(5) 0.00853(5) 0.0604(2) Uani 1 1 d . . . . .
P1A P 1.03721(5) 0.28269(4) -0.01608(3) 0.03073(14) Uani 1 1 d . U . . .
P2A P 0.70694(5) 0.18637(4) -0.00603(4) 0.03648(16) Uani 1 1 d D U . . .
O1A O 0.94986(17) 0.18761(13) -0.14459(11) 0.0593(6) Uani 1 1 d . . . . .
O2A O 0.8128(3) 0.3184(2) 0.22192(18) 0.0626(9) Uani 0.635(3) 1 d D U P D 1
H2A H 0.789032 0.337219 0.186056 0.094 Uiso 0.635(3) 1 calc R U P D 1
O4 O 0.9174(5) 0.2553(3) 0.2439(3) 0.0626(9) Uani 0.365(3) 1 d D U P D 2
H4 H 0.943165 0.214287 0.252689 0.094 Uiso 0.365(3) 1 calc R U P D 2
N00F N 0.78094(18) 0.33606(12) 0.08999(12) 0.0408(6) Uani 1 1 d . . . . .
N00G N 0.80656(17) 0.34626(12) -0.03658(11) 0.0366(5) Uani 1 1 d . . . . .
N009 N 0.82661(16) 0.26809(11) 0.08913(10) 0.0315(5) Uani 1 1 d . . . . .
C1A C 0.91315(18) 0.14582(14) 0.06391(12) 0.0295(5) Uani 1 1 d . . . . .
C01L C 0.8198(13) 0.2499(11) 0.2193(7) 0.0357(18) Uani 0.365(3) 1 d D U P D 2
H01L H 0.783136 0.296939 0.213444 0.043 Uiso 0.365(3) 1 calc R U P D 2
C2A C 0.9519(2) 0.07751(14) 0.05409(14) 0.0371(6) Uani 1 1 d . . . . .
H2AA H 0.959152 0.067349 0.008820 0.044 Uiso 1 1 calc R U . . .
C3A C 0.9797(2) 0.02455(15) 0.10941(15) 0.0435(7) Uani 1 1 d . . . . .
H3A H 1.005404 -0.020244 0.100633 0.052 Uiso 1 1 calc R U . . .
C4A C 0.9699(2) 0.03702(15) 0.17751(15) 0.0419(7) Uani 1 1 d . . . . .
H4A H 0.990418 0.001540 0.214231 0.050 Uiso 1 1 calc R U . . .
C5A C 0.9293(2) 0.10285(15) 0.19031(13) 0.0356(6) Uani 1 1 d . . . . .
H5A H 0.921686 0.111577 0.236170 0.043 Uiso 1 1 calc R U . . .
C6A C 0.89940(18) 0.15678(14) 0.13496(13) 0.0303(5) Uani 1 1 d . . . . .
C7A C 0.85035(19) 0.22576(14) 0.14731(13) 0.0322(6) Uani 1 1 d D . . . .
C8A C 0.7756(2) 0.37077(15) 0.02350(15) 0.0395(6) Uani 1 1 d . . . . .
C9A C 0.7388(2) 0.46158(17) -0.08272(17) 0.0522(8) Uani 1 1 d . . . . .
C10A C 0.7127(3) 0.5165(2) -0.1371(2) 0.0686(10) Uani 1 1 d . . . . .
H10A H 0.683513 0.560046 -0.127326 0.082 Uiso 1 1 calc R U . . .
C11A C 0.7305(3) 0.5060(2) -0.2058(2) 0.0717(11) Uani 1 1 d . . . . .
H11A H 0.714452 0.543161 -0.242994 0.086 Uiso 1 1 calc R U . . .
C12A C 0.7718(3) 0.4408(2) -0.22049(18) 0.0641(10) Uani 1 1 d . . . . .
H12A H 0.781805 0.434031 -0.267145 0.077 Uiso 1 1 calc R U . . .
C13A C 0.7985(2) 0.38554(18) -0.16617(16) 0.0523(8) Uani 1 1 d . . . . .
H13A H 0.826335 0.341758 -0.176252 0.063 Uiso 1 1 calc R U . . .
C14A C 0.7834(2) 0.39590(16) -0.09648(15) 0.0430(7) Uani 1 1 d . . . . .
C15A C 0.9182(2) 0.20601(15) -0.09218(14) 0.0368(6) Uani 1 1 d . . . . .
C16A C 0.8412(7) 0.2433(6) 0.2205(4) 0.0357(18) Uani 0.635(3) 1 d D U P D 1
H16A H 0.908103 0.235230 0.234173 0.043 Uiso 0.635(3) 1 calc R U P D 1
C17A C 0.7673(6) 0.1946(5) 0.2791(3) 0.0401(10) Uani 0.635(3) 1 d DG U P D 1
C22A C 0.6788(6) 0.1685(4) 0.2666(3) 0.0495(15) Uani 0.635(3) 1 d DG U P D 1
H22A H 0.660399 0.183523 0.221659 0.059 Uiso 0.635(3) 1 calc R U P D 1
C21A C 0.6177(5) 0.1198(4) 0.3211(3) 0.0692(18) Uani 0.635(3) 1 d DG U P D 1
H21A H 0.558484 0.102337 0.312732 0.083 Uiso 0.635(3) 1 calc R U P D 1
C20A C 0.6452(5) 0.0974(4) 0.3882(3) 0.076(2) Uani 0.635(3) 1 d DG U P D 1
H20A H 0.604349 0.064809 0.424738 0.091 Uiso 0.635(3) 1 calc R U P D 1
C19A C 0.7337(5) 0.1235(6) 0.4008(3) 0.071(2) Uani 0.635(3) 1 d DG U P D 1
H19A H 0.752128 0.108466 0.445671 0.086 Uiso 0.635(3) 1 calc R U P D 1
C18A C 0.7948(5) 0.1722(6) 0.3462(4) 0.0575(16) Uani 0.635(3) 1 d DG U P D 1
H18A H 0.854045 0.189652 0.354599 0.069 Uiso 0.635(3) 1 calc R U P D 1
C17C C 0.7576(12) 0.1887(9) 0.2747(7) 0.0401(10) Uani 0.365(3) 1 d DG U P D 2
C22C C 0.6822(12) 0.1548(8) 0.2534(5) 0.0495(15) Uani 0.365(3) 1 d DG U P D 2
H22C H 0.675237 0.165481 0.205474 0.059 Uiso 0.365(3) 1 calc R U P D 2
C21C C 0.6172(10) 0.1050(7) 0.3039(7) 0.0692(18) Uani 0.365(3) 1 d DG U P D 2
H21C H 0.566712 0.082394 0.289635 0.083 Uiso 0.365(3) 1 calc R U P D 2
C20C C 0.6275(11) 0.0891(8) 0.3755(6) 0.076(2) Uani 0.365(3) 1 d DG U P D 2
H20C H 0.584011 0.055785 0.409260 0.091 Uiso 0.365(3) 1 calc R U P D 2
C19C C 0.7029(11) 0.1229(10) 0.3968(6) 0.071(2) Uani 0.365(3) 1 d DG U P D 2
H19C H 0.709835 0.112264 0.444725 0.086 Uiso 0.365(3) 1 calc R U P D 2
C18C C 0.7679(10) 0.1727(11) 0.3463(7) 0.0575(16) Uani 0.365(3) 1 d DG U P D 2
H18C H 0.818362 0.195351 0.360564 0.069 Uiso 0.365(3) 1 calc R U P D 2
C23A C 1.0840(2) 0.35798(15) -0.09311(13) 0.0372(5) Uani 1 1 d . U . . .
C24A C 1.1656(2) 0.40013(18) -0.09278(17) 0.0550(7) Uani 1 1 d . U . . .
H24A H 1.197907 0.390130 -0.053267 0.066 Uiso 1 1 calc R U . . .
C25A C 1.1999(3) 0.4571(2) -0.15063(19) 0.0698(9) Uani 1 1 d . U . . .
H25A H 1.254996 0.484998 -0.149936 0.084 Uiso 1 1 calc R U . . .
C26A C 1.1524(3) 0.4723(2) -0.20906(17) 0.0674(9) Uani 1 1 d . U . . .
H26A H 1.174254 0.511423 -0.247337 0.081 Uiso 1 1 calc R U . . .
C27A C 1.0737(3) 0.43042(17) -0.21105(15) 0.0561(7) Uani 1 1 d . U . . .
H27A H 1.042815 0.440109 -0.251210 0.067 Uiso 1 1 calc R U . . .
C28A C 1.0392(2) 0.37307(16) -0.15325(14) 0.0441(6) Uani 1 1 d . U . . .
H28A H 0.985269 0.344525 -0.155062 0.053 Uiso 1 1 calc R U . . .
C29A C 1.0508(2) 0.32423(14) 0.05824(13) 0.0358(5) Uani 1 1 d DG U . . .
C30C C 1.1198(7) 0.2988(5) 0.1035(5) 0.0489(13) Uani 0.286(11) 1 d DG U P E 2
H30C H 1.156275 0.255826 0.100052 0.059 Uiso 0.286(11) 1 calc R U P E 2
C31C C 1.1342(11) 0.3376(7) 0.1539(6) 0.0669(17) Uani 0.286(11) 1 d DG U P E 2
H31C H 1.180395 0.320566 0.184137 0.080 Uiso 0.286(11) 1 calc R U P E 2
C32C C 1.0797(13) 0.4018(7) 0.1590(7) 0.0693(16) Uani 0.286(11) 1 d DG U P E 2
H32C H 1.089380 0.427762 0.192699 0.083 Uiso 0.286(11) 1 calc R U P E 2
C33C C 1.0107(13) 0.4272(7) 0.1137(8) 0.0602(12) Uani 0.286(11) 1 d DG U P E 2
H33C H 0.974244 0.470220 0.117176 0.072 Uiso 0.286(11) 1 calc R U P E 2
C34C C 0.9963(9) 0.3885(5) 0.0634(6) 0.0419(11) Uani 0.286(11) 1 d DG U P E 2
H34C H 0.950123 0.405481 0.033090 0.050 Uiso 0.286(11) 1 calc R U P E 2
C30A C 1.0811(5) 0.2850(3) 0.1205(3) 0.0489(13) Uani 0.714(11) 1 d D U P E 1
H30A H 1.097151 0.235308 0.125593 0.059 Uiso 0.714(11) 1 calc R U P E 1
C31A C 1.0876(6) 0.3204(4) 0.1756(3) 0.0669(17) Uani 0.714(11) 1 d D U P E 1
H31A H 1.111603 0.295017 0.216329 0.080 Uiso 0.714(11) 1 calc R U P E 1
C32A C 1.0585(6) 0.3926(4) 0.1694(3) 0.0693(16) Uani 0.714(11) 1 d D U P E 1
H32A H 1.060219 0.415428 0.206938 0.083 Uiso 0.714(11) 1 calc R U P E 1
C33A C 1.0270(6) 0.4311(4) 0.1089(4) 0.0602(12) Uani 0.714(11) 1 d D U P E 1
H33A H 1.009619 0.480493 0.104709 0.072 Uiso 0.714(11) 1 calc R U P E 1
C34A C 1.0208(4) 0.3972(3) 0.0537(3) 0.0419(11) Uani 0.714(11) 1 d D U P E 1
H34A H 0.996534 0.423269 0.013387 0.050 Uiso 0.714(11) 1 calc R U P E 1
C35A C 1.14544(14) 0.21800(11) -0.02246(12) 0.0437(5) Uani 1 1 d DG U . . .
C40A C 1.14184(16) 0.15885(14) -0.05421(15) 0.0464(5) Uani 0.730(2) 1 d DG U P F 1
H40A H 1.083048 0.149469 -0.069327 0.056 Uiso 0.730(2) 1 calc R U P F 1
C39A C 1.2261(2) 0.11371(14) -0.06335(18) 0.0617(8) Uani 0.730(2) 1 d DG U P F 1
H39A H 1.223687 0.074133 -0.084595 0.074 Uiso 0.730(2) 1 calc R U P F 1
C38A C 1.31396(17) 0.12773(15) -0.04076(19) 0.0573(13) Uani 0.730(2) 1 d DG U P F 1
H38A H 1.370338 0.097528 -0.046876 0.069 Uiso 0.730(2) 1 calc R U P F 1
C37A C 1.31756(15) 0.18688(16) -0.00901(18) 0.0617(8) Uani 0.730(2) 1 d DG U P F 1
H37A H 1.376352 0.196258 0.006112 0.074 Uiso 0.730(2) 1 calc R U P F 1
C36A C 1.23330(17) 0.23202(12) 0.00014(14) 0.0464(5) Uani 0.730(2) 1 d DG U P F 1
H36A H 1.235714 0.271596 0.021380 0.056 Uiso 0.730(2) 1 calc R U P F 1
C36C C 1.1523(8) 0.1591(5) 0.0367(6) 0.0464(5) Uani 0.270(2) 1 d D U P F 2
H36C H 1.107972 0.155928 0.079987 0.056 Uiso 0.270(2) 1 calc R U P F 2
C37C C 1.2269(9) 0.1057(7) 0.0289(6) 0.0617(8) Uani 0.270(2) 1 d D U P F 2
H37C H 1.241935 0.072205 0.069030 0.074 Uiso 0.270(2) 1 calc R U P F 2
C38C C 1.2779(9) 0.1027(6) -0.0384(7) 0.055(3) Uani 0.270(2) 1 d D U P F 2
H38C H 1.326042 0.066150 -0.044067 0.066 Uiso 0.270(2) 1 calc R U P F 2
C39C C 1.2584(9) 0.1524(7) -0.0958(7) 0.0617(8) Uani 0.270(2) 1 d D U P F 2
H39C H 1.293525 0.150233 -0.141146 0.074 Uiso 0.270(2) 1 calc R U P F 2
C40C C 1.1871(8) 0.2067(6) -0.0886(6) 0.0464(5) Uani 0.270(2) 1 d D U P F 2
H40C H 1.167026 0.236037 -0.129255 0.056 Uiso 0.270(2) 1 calc R U P F 2
C41A C 0.6439(2) 0.10894(16) 0.06194(15) 0.0397(5) Uani 1 1 d . U . . .
C42A C 0.6787(2) 0.07353(18) 0.12232(16) 0.0534(7) Uani 1 1 d . U . . .
H42A H 0.740469 0.087154 0.130413 0.064 Uiso 1 1 calc R U . . .
C43A C 0.6231(3) 0.0171(2) 0.17216(19) 0.0690(10) Uani 1 1 d . U . . .
H43A H 0.648099 -0.006417 0.213064 0.083 Uiso 1 1 calc R U . . .
C44A C 0.5331(3) -0.0038(2) 0.1616(2) 0.0688(9) Uani 1 1 d . U . . .
H44A H 0.495315 -0.040135 0.195926 0.083 Uiso 1 1 calc R U . . .
C45A C 0.4977(3) 0.0290(2) 0.0997(2) 0.0707(10) Uani 1 1 d . U . . .
H45A H 0.436877 0.013770 0.091530 0.085 Uiso 1 1 calc R U . . .
C46A C 0.5526(2) 0.0844(2) 0.04999(19) 0.0616(8) Uani 1 1 d . U . . .
H46A H 0.528984 0.105774 0.007946 0.074 Uiso 1 1 calc R U . . .
C47A C 0.7116(2) 0.14519(15) -0.08533(12) 0.0470(6) Uani 1 1 d DG U . . .
C48A C 0.6908(5) 0.1787(2) -0.15265(18) 0.0649(15) Uani 0.593(8) 1 d DG U P G 2
H48A H 0.665930 0.226663 -0.161119 0.078 Uiso 0.593(8) 1 calc R U P G 2
C49A C 0.7070(6) 0.1406(3) -0.20731(15) 0.0718(16) Uani 0.593(8) 1 d DG U P G 2
H49A H 0.693013 0.163051 -0.252354 0.086 Uiso 0.593(8) 1 calc R U P G 2
C50A C 0.7441(5) 0.0690(3) -0.1947(2) 0.0625(14) Uani 0.593(8) 1 d DG U P G 2
H50A H 0.754956 0.043466 -0.231231 0.075 Uiso 0.593(8) 1 calc R U P G 2
C51A C 0.7650(4) 0.0354(2) -0.1273(3) 0.0573(12) Uani 0.593(8) 1 d DG U P G 2
H51A H 0.789817 -0.012509 -0.118875 0.069 Uiso 0.593(8) 1 calc R U P G 2
C52A C 0.7488(4) 0.07354(18) -0.0727(2) 0.0556(13) Uani 0.593(8) 1 d DG U P G 2
H52A H 0.762735 0.051102 -0.027639 0.067 Uiso 0.593(8) 1 calc R U P G 2
C48C C 0.6560(10) 0.1823(6) -0.1389(5) 0.0649(15) Uani 0.407(8) 1 d D U P G 1
H48C H 0.615651 0.223075 -0.133031 0.078 Uiso 0.407(8) 1 calc R U P G 1
C49C C 0.6651(10) 0.1542(6) -0.2008(5) 0.0718(16) Uani 0.407(8) 1 d D U P G 1
H49C H 0.628263 0.175677 -0.236330 0.086 Uiso 0.407(8) 1 calc R U P G 1
C50C C 0.7266(9) 0.0963(7) -0.2097(5) 0.0625(14) Uani 0.407(8) 1 d D U P G 1
H50C H 0.735368 0.081412 -0.252923 0.075 Uiso 0.407(8) 1 calc R U P G 1
C51C C 0.7765(8) 0.0588(6) -0.1565(6) 0.0573(12) Uani 0.407(8) 1 d D U P G 1
H51C H 0.813985 0.016469 -0.160837 0.069 Uiso 0.407(8) 1 calc R U P G 1
C52C C 0.7678(8) 0.0879(5) -0.0954(5) 0.0556(13) Uani 0.407(8) 1 d D U P G 1
H52C H 0.804022 0.065246 -0.059914 0.067 Uiso 0.407(8) 1 calc R U P G 1
C53A C 0.6042(2) 0.25612(14) -0.00322(15) 0.0494(7) Uani 0.827(3) 1 d DG U P H 1
C58A C 0.5839(2) 0.30684(17) -0.06347(13) 0.0682(10) Uani 0.827(3) 1 d DG U P H 1
H58A H 0.620927 0.305607 -0.108557 0.082 Uiso 0.827(3) 1 calc R U P H 1
C57A C 0.5084(2) 0.35939(16) -0.05632(16) 0.0855(12) Uani 0.827(3) 1 d DG U P H 1
H57A H 0.494871 0.393326 -0.096633 0.103 Uiso 0.827(3) 1 calc R U P H 1
C56A C 0.4531(2) 0.36123(17) 0.01107(19) 0.1021(16) Uani 0.827(3) 1 d DG U P H 1
H56A H 0.402618 0.396391 0.015850 0.122 Uiso 0.827(3) 1 calc R U P H 1
C55A C 0.4734(2) 0.3105(2) 0.07132(15) 0.0937(15) Uani 0.827(3) 1 d DG U P H 1
H55A H 0.436418 0.311737 0.116411 0.112 Uiso 0.827(3) 1 calc R U P H 1
C54A C 0.5489(2) 0.25795(16) 0.06418(13) 0.0724(12) Uani 0.827(3) 1 d DG U P H 1
H54A H 0.562474 0.224017 0.104488 0.087 Uiso 0.827(3) 1 calc R U P H 1
C53C C 0.5945(9) 0.2465(8) -0.0027(8) 0.0494(7) Uani 0.173(3) 1 d DG U P H 2
C54C C 0.5851(10) 0.2915(9) 0.0460(8) 0.0724(12) Uani 0.173(3) 1 d DG U P H 2
H54C H 0.635829 0.292011 0.072514 0.087 Uiso 0.173(3) 1 calc R U P H 2
C55C C 0.4999(13) 0.3358(9) 0.0551(9) 0.0937(15) Uani 0.173(3) 1 d DG U P H 2
H55C H 0.493634 0.365914 0.087668 0.112 Uiso 0.173(3) 1 calc R U P H 2
C56C C 0.4241(10) 0.3350(10) 0.0155(10) 0.1021(16) Uani 0.173(3) 1 d DG U P H 2
H56C H 0.367076 0.364639 0.021547 0.122 Uiso 0.173(3) 1 calc R U P H 2
C57C C 0.4334(9) 0.2900(9) -0.0332(9) 0.0855(12) Uani 0.173(3) 1 d DG U P H 2
H57C H 0.382710 0.289460 -0.059728 0.103 Uiso 0.173(3) 1 calc R U P H 2
C58C C 0.5186(10) 0.2457(8) -0.0423(7) 0.0682(10) Uani 0.173(3) 1 d DG U P H 2
H58C H 0.524905 0.215557 -0.074883 0.082 Uiso 0.173(3) 1 calc R U P H 2

loop_
_atom_site_aniso_label
_atom_site_aniso_U_11
_atom_site_aniso_U_22
_atom_site_aniso_U_33
_atom_site_aniso_U_23
_atom_site_aniso_U_13
_atom_site_aniso_U_12
Ru1 0.02472(10) 0.02480(10) 0.02849(10) -0.00855(8) -0.00262(8) -0.00212(8)
S1 0.0597(5) 0.0326(4) 0.0352(4) 0.0005(3) -0.0019(3) -0.0056(3)
P1 0.0269(3) 0.0267(3) 0.0321(3) -0.0091(3) -0.0051(3) -0.0019(2)
P2 0.0300(4) 0.0330(3) 0.0373(3) -0.0100(3) -0.0077(3) -0.0041(3)
O1 0.0677(16) 0.0456(13) 0.0925(18) -0.0406(13) -0.0095(13) 0.0120(11)
O2 0.0519(13) 0.0350(11) 0.0507(12) -0.0166(10) 0.0065(10) -0.0067(9)
N1 0.0283(11) 0.0259(11) 0.0297(11) -0.0062(9) -0.0051(9) -0.0008(9)
N2 0.0381(13) 0.0249(11) 0.0306(11) -0.0035(9) -0.0019(9) -0.0020(9)
N3 0.0288(11) 0.0351(12) 0.0293(11) -0.0076(9) -0.0036(9) -0.0023(9)
C1 0.0256(13) 0.0276(13) 0.0355(13) -0.0053(11) -0.0057(10) -0.0051(10)
C2 0.0329(15) 0.0313(14) 0.0456(16) -0.0077(12) -0.0108(12) -0.0007(11)
C3 0.0464(18) 0.0312(15) 0.0471(17) 0.0053(13) -0.0106(14) -0.0054(13)
C4 0.0519(19) 0.0464(18) 0.0350(15) 0.0044(13) -0.0006(13) -0.0092(14)
C5 0.0434(17) 0.0405(16) 0.0345(14) -0.0071(12) 0.0008(12) -0.0044(13)
C6 0.0297(14) 0.0303(13) 0.0309(13) -0.0050(11) -0.0038(10) -0.0051(11)
C7 0.0294(13) 0.0300(13) 0.0313(13) -0.0091(11) -0.0035(10) -0.0021(11)
C8 0.0344(14) 0.0305(14) 0.0287(13) -0.0031(11) -0.0084(11) -0.0049(11)
C9 0.0410(16) 0.0481(17) 0.0294(13) -0.0036(12) -0.0044(12) -0.0077(13)
C10 0.059(2) 0.064(2) 0.0393(17) 0.0030(16) 0.0015(15) -0.0194(17)
C11 0.059(2) 0.093(3) 0.0377(17) -0.0082(19) 0.0101(15) -0.021(2)
C12 0.047(2) 0.094(3) 0.0439(18) -0.0271(19) 0.0082(15) -0.0080(19)
C13 0.0421(17) 0.0570(19) 0.0418(16) -0.0161(15) -0.0006(13) -0.0066(14)
C14 0.0295(14) 0.0452(16) 0.0275(13) -0.0070(12) -0.0051(10) -0.0054(12)
C15 0.0306(14) 0.0417(16) 0.0440(15) -0.0157(13) -0.0054(12) -0.0026(12)
C16 0.0360(15) 0.0288(14) 0.0380(14) -0.0100(12) 0.0046(11) -0.0018(11)
C17 0.0354(12) 0.0386(14) 0.0444(14) -0.0183(10) 0.0030(9) 0.0008(9)
C18 0.0525(16) 0.056(3) 0.057(3) -0.006(3) -0.0090(19) -0.003(2)
C19 0.0603(19) 0.069(5) 0.082(4) -0.018(4) -0.027(2) 0.009(2)
C20 0.0421(16) 0.079(3) 0.101(3) -0.0388(19) -0.0144(14) 0.0038(14)
C21 0.0411(14) 0.073(3) 0.085(5) -0.023(4) 0.008(2) -0.0136(17)
C22 0.0450(15) 0.052(3) 0.053(3) -0.013(3) 0.0052(16) -0.0078(15)
C18B 0.0525(16) 0.056(3) 0.057(3) -0.006(3) -0.0090(19) -0.003(2)
C19B 0.0603(19) 0.069(5) 0.082(4) -0.018(4) -0.027(2) 0.009(2)
C20B 0.0421(16) 0.079(3) 0.101(3) -0.0388(19) -0.0144(14) 0.0038(14)
C21B 0.0411(14) 0.073(3) 0.085(5) -0.023(4) 0.008(2) -0.0136(17)
C22B 0.0450(15) 0.052(3) 0.053(3) -0.013(3) 0.0052(16) -0.0078(15)
C23 0.0347(10) 0.0333(8) 0.0344(13) -0.0089(9) -0.0098(10) 0.0040(7)
C24 0.0357(10) 0.0488(13) 0.0559(18) -0.0085(14) -0.0160(13) 0.0027(9)
C25 0.0405(14) 0.0724(15) 0.061(2) -0.0144(17) -0.0195(15) 0.0157(11)
C26 0.0641(15) 0.0587(12) 0.063(2) -0.0264(16) -0.0256(17) 0.0347(14)
C27 0.0783(18) 0.0352(11) 0.075(2) -0.0161(15) -0.0330(19) 0.0165(11)
C28 0.0501(14) 0.0326(8) 0.0613(19) -0.0090(13) -0.0198(15) 0.0036(9)
C29 0.0247(12) 0.0313(8) 0.0349(10) -0.0072(8) -0.0064(8) -0.0042(8)
C30 0.0447(16) 0.0342(11) 0.0453(14) -0.0134(10) 0.0008(11) -0.0102(10)
C31 0.057(2) 0.0358(13) 0.0564(16) -0.0117(11) 0.0002(13) -0.0166(12)
C32 0.0419(17) 0.0480(13) 0.0455(14) -0.0016(12) -0.0032(11) -0.0145(13)
C33 0.0364(16) 0.0555(15) 0.0372(13) -0.0109(11) 0.0003(10) -0.0081(12)
C34 0.0333(14) 0.0408(13) 0.0386(12) -0.0131(10) -0.0021(9) -0.0046(10)
C35B 0.0350(14) 0.0402(12) 0.0330(6) -0.0130(7) -0.0043(8) -0.0005(9)
C36B 0.060(5) 0.055(2) 0.0342(8) -0.0088(12) -0.0095(17) 0.007(3)
C37B 0.089(7) 0.093(4) 0.0320(9) -0.0138(15) -0.010(2) 0.014(4)
C38B 0.072(6) 0.104(4) 0.0422(12) -0.0381(16) -0.0047(19) 0.009(4)
C39B 0.058(3) 0.074(2) 0.0581(14) -0.0424(14) -0.0119(16) 0.0130(19)
C40 0.0374(15) 0.0436(12) 0.0447(11) -0.0215(10) -0.0089(11) 0.0012(10)
C39 0.058(3) 0.074(2) 0.0581(14) -0.0424(14) -0.0119(16) 0.0130(19)
C38 0.072(6) 0.104(4) 0.0422(12) -0.0381(16) -0.0047(19) 0.009(4)
C37 0.089(7) 0.093(4) 0.0320(9) -0.0138(15) -0.010(2) 0.014(4)
C36 0.060(5) 0.055(2) 0.0342(8) -0.0088(12) -0.0095(17) 0.007(3)
C35 0.0350(14) 0.0402(12) 0.0330(6) -0.0130(7) -0.0043(8) -0.0005(9)
C41 0.0443(11) 0.0404(15) 0.0384(9) -0.0131(10) -0.0116(7) -0.0045(10)
C42 0.0495(12) 0.055(4) 0.0463(18) -0.024(3) -0.0027(10) -0.0058(16)
C43 0.0716(17) 0.076(6) 0.048(2) -0.030(3) 0.0022(12) -0.011(2)
C44 0.097(2) 0.079(3) 0.0459(17) -0.0275(18) -0.0140(12) -0.013(2)
C45 0.0818(19) 0.060(4) 0.0521(18) -0.020(2) -0.0304(16) -0.011(2)
C46 0.0560(14) 0.048(4) 0.0506(17) -0.016(2) -0.0217(12) -0.0083(17)
C41B 0.0443(11) 0.0404(15) 0.0384(9) -0.0131(10) -0.0116(7) -0.0045(10)
C42B 0.0495(12) 0.055(4) 0.0463(18) -0.024(3) -0.0027(10) -0.0058(16)
C43B 0.0716(17) 0.076(6) 0.048(2) -0.030(3) 0.0022(12) -0.011(2)
C44B 0.097(2) 0.079(3) 0.0459(17) -0.0275(18) -0.0140(12) -0.013(2)
C45B 0.0818(19) 0.060(4) 0.0521(18) -0.020(2) -0.0304(16) -0.011(2)
C46B 0.0560(14) 0.048(4) 0.0506(17) -0.016(2) -0.0217(12) -0.0083(17)
C47 0.0317(14) 0.0410(8) 0.0409(10) -0.0040(8) -0.0133(8) -0.0096(9)
C48 0.059(2) 0.0383(9) 0.0626(17) -0.0050(11) -0.0231(13) -0.0109(12)
C49 0.095(3) 0.0475(13) 0.078(2) 0.0104(13) -0.0398(16) -0.0288(16)
C50 0.076(3) 0.0865(16) 0.068(2) 0.0228(18) -0.0262(14) -0.048(2)
C51 0.0424(19) 0.102(2) 0.0492(16) 0.0073(15) -0.0080(11) -0.0241(17)
C52 0.0319(15) 0.0672(15) 0.0461(14) -0.0067(11) -0.0059(9) -0.0098(12)
C53 0.0383(10) 0.0388(10) 0.0442(15) -0.0095(9) -0.0153(11) 0.0008(8)
C54 0.0368(10) 0.0583(17) 0.094(3) 0.0044(17) -0.0153(17) 0.0029(10)
C55 0.0441(14) 0.085(2) 0.105(3) 0.009(2) -0.017(2) 0.0166(13)
C56 0.0701(15) 0.0660(17) 0.081(3) -0.0034(18) -0.028(2) 0.0269(16)
C57 0.0781(17) 0.0482(14) 0.066(2) 0.0038(15) -0.0342(18) 0.0038(13)
C58 0.0529(14) 0.0437(11) 0.0516(18) -0.0007(12) -0.0217(14) -0.0038(9)
Ru1A 0.03157(12) 0.02979(11) 0.02333(10) -0.00744(8) -0.00601(8) 0.00377(8)
S008 0.0852(7) 0.0429(5) 0.0541(5) -0.0153(4) -0.0166(4) 0.0282(4)
P1A 0.0327(4) 0.0308(3) 0.0289(3) -0.0078(3) -0.0050(3) 0.0011(3)
P2A 0.0335(4) 0.0428(4) 0.0357(4) -0.0106(3) -0.0111(3) 0.0031(3)
O1A 0.0626(15) 0.0774(16) 0.0418(12) -0.0315(12) 0.0036(10) -0.0027(12)
O2A 0.090(3) 0.061(2) 0.0412(17) -0.0235(16) -0.0074(16) -0.0070(17)
O4 0.090(3) 0.061(2) 0.0412(17) -0.0235(16) -0.0074(16) -0.0070(17)
N00F 0.0490(15) 0.0375(13) 0.0363(12) -0.0131(11) -0.0060(11) 0.0126(11)
N00G 0.0428(14) 0.0363(12) 0.0309(11) -0.0072(10) -0.0091(10) 0.0056(10)
N009 0.0337(12) 0.0320(12) 0.0287(11) -0.0100(9) -0.0026(9) 0.0028(9)
C1A 0.0280(13) 0.0341(14) 0.0270(12) -0.0065(11) -0.0058(10) -0.0023(11)
C01L 0.038(4) 0.043(2) 0.0288(14) -0.0121(14) -0.0072(19) 0.007(3)
C2A 0.0431(16) 0.0362(15) 0.0333(14) -0.0106(12) -0.0075(12) 0.0031(12)
C3A 0.0511(18) 0.0337(15) 0.0457(16) -0.0103(13) -0.0089(14) 0.0064(13)
C4A 0.0463(17) 0.0364(15) 0.0389(15) 0.0020(13) -0.0108(13) 0.0018(13)
C5A 0.0386(15) 0.0414(15) 0.0259(12) -0.0048(11) -0.0066(11) -0.0013(12)
C6A 0.0289(13) 0.0326(14) 0.0292(12) -0.0068(11) -0.0039(10) -0.0028(11)
C7A 0.0328(14) 0.0367(14) 0.0273(12) -0.0093(11) -0.0027(10) -0.0023(11)
C8A 0.0416(16) 0.0365(15) 0.0419(15) -0.0129(13) -0.0080(13) 0.0078(12)
C9A 0.059(2) 0.0435(18) 0.0541(19) -0.0075(15) -0.0181(16) 0.0124(15)
C10A 0.079(3) 0.051(2) 0.075(3) -0.0063(19) -0.030(2) 0.0236(19)
C11A 0.086(3) 0.065(2) 0.060(2) 0.0063(19) -0.033(2) 0.015(2)
C12A 0.074(3) 0.074(3) 0.0441(18) -0.0017(17) -0.0249(17) 0.007(2)
C13A 0.059(2) 0.055(2) 0.0436(17) -0.0079(15) -0.0188(15) 0.0106(16)
C14A 0.0473(18) 0.0384(16) 0.0424(16) -0.0041(13) -0.0142(13) 0.0077(13)
C15A 0.0381(16) 0.0375(15) 0.0359(14) -0.0097(12) -0.0079(12) 0.0012(12)
C16A 0.038(4) 0.043(2) 0.0288(14) -0.0121(14) -0.0072(19) 0.007(3)
C17A 0.052(2) 0.040(2) 0.0280(15) -0.0126(14) -0.0001(15) 0.0088(15)
C22A 0.051(2) 0.053(3) 0.045(3) -0.023(2) 0.004(2) 0.001(2)
C21A 0.062(2) 0.070(4) 0.073(4) -0.032(3) 0.016(3) -0.009(3)
C20A 0.079(4) 0.062(3) 0.066(3) -0.005(3) 0.025(3) 0.010(3)
C19A 0.073(5) 0.086(3) 0.0369(19) 0.0043(19) 0.006(3) 0.028(4)
C18A 0.056(4) 0.076(2) 0.0353(17) -0.0075(16) -0.005(2) 0.014(3)
C17C 0.052(2) 0.040(2) 0.0280(15) -0.0126(14) -0.0001(15) 0.0088(15)
C22C 0.051(2) 0.053(3) 0.045(3) -0.023(2) 0.004(2) 0.001(2)
C21C 0.062(2) 0.070(4) 0.073(4) -0.032(3) 0.016(3) -0.009(3)
C20C 0.079(4) 0.062(3) 0.066(3) -0.005(3) 0.025(3) 0.010(3)
C19C 0.073(5) 0.086(3) 0.0369(19) 0.0043(19) 0.006(3) 0.028(4)
C18C 0.056(4) 0.076(2) 0.0353(17) -0.0075(16) -0.005(2) 0.014(3)
C23A 0.0407(14) 0.0374(11) 0.0303(8) -0.0086(8) 0.0031(9) -0.0019(8)
C24A 0.0525(18) 0.0597(19) 0.0479(15) -0.0051(11) -0.0001(12) -0.0198(13)
C25A 0.072(2) 0.066(2) 0.0600(18) -0.0052(14) 0.0130(14) -0.0299(17)
C26A 0.088(3) 0.056(2) 0.0408(14) -0.0008(13) 0.0214(13) -0.0085(15)
C27A 0.084(2) 0.0471(17) 0.0306(12) -0.0059(9) 0.0006(13) 0.0105(13)
C28A 0.0572(17) 0.0405(15) 0.0329(10) -0.0073(9) -0.0058(10) 0.0053(11)
C29A 0.0397(14) 0.0374(11) 0.0313(8) -0.0100(8) -0.0039(9) -0.0086(10)
C30C 0.057(3) 0.0571(18) 0.0354(17) -0.0090(13) -0.015(2) -0.007(2)
C31C 0.081(4) 0.088(2) 0.040(2) -0.0206(18) -0.021(3) -0.012(2)
C32C 0.082(4) 0.085(2) 0.049(2) -0.036(2) -0.001(2) -0.024(2)
C33C 0.071(3) 0.0578(17) 0.0566(18) -0.0338(14) 0.005(2) -0.0095(19)
C34C 0.043(3) 0.0421(14) 0.0395(16) -0.0172(12) 0.0066(18) -0.0053(17)
C30A 0.057(3) 0.0571(18) 0.0354(17) -0.0090(13) -0.015(2) -0.007(2)
C31A 0.081(4) 0.088(2) 0.040(2) -0.0206(18) -0.021(3) -0.012(2)
C32A 0.082(4) 0.085(2) 0.049(2) -0.036(2) -0.001(2) -0.024(2)
C33A 0.071(3) 0.0578(17) 0.0566(18) -0.0338(14) 0.005(2) -0.0095(19)
C34A 0.043(3) 0.0421(14) 0.0395(16) -0.0172(12) 0.0066(18) -0.0053(17)
C35A 0.0370(11) 0.0420(11) 0.0524(12) -0.0137(8) -0.0060(11) 0.0045(9)
C40A 0.0406(10) 0.0454(11) 0.0571(12) -0.0188(9) -0.0129(10) 0.0143(9)
C39A 0.0490(13) 0.0619(16) 0.082(2) -0.0301(14) -0.0200(14) 0.0267(13)
C38A 0.0394(19) 0.054(3) 0.080(3) -0.024(3) -0.009(2) 0.021(2)
C37A 0.0490(13) 0.0619(16) 0.082(2) -0.0301(14) -0.0200(14) 0.0267(13)
C36A 0.0406(10) 0.0454(11) 0.0571(12) -0.0188(9) -0.0129(10) 0.0143(9)
C36C 0.0406(10) 0.0454(11) 0.0571(12) -0.0188(9) -0.0129(10) 0.0143(9)
C37C 0.0490(13) 0.0619(16) 0.082(2) -0.0301(14) -0.0200(14) 0.0267(13)
C38C 0.043(7) 0.026(6) 0.090(3) -0.017(4) 0.000(5) 0.012(4)
C39C 0.0490(13) 0.0619(16) 0.082(2) -0.0301(14) -0.0200(14) 0.0267(13)
C40C 0.0406(10) 0.0454(11) 0.0571(12) -0.0188(9) -0.0129(10) 0.0143(9)
C41A 0.0323(12) 0.0436(11) 0.0437(10) -0.0110(8) -0.0068(9) 0.0013(9)
C42A 0.0480(17) 0.0606(19) 0.0494(15) 0.0006(10) -0.0161(12) -0.0122(13)
C43A 0.068(2) 0.069(2) 0.0621(19) 0.0119(13) -0.0195(16) -0.0189(17)
C44A 0.0540(19) 0.068(2) 0.074(2) 0.0010(15) -0.0014(15) -0.0180(16)
C45A 0.0449(19) 0.080(3) 0.085(2) -0.0070(16) -0.0143(15) -0.0216(15)
C46A 0.0423(17) 0.073(2) 0.0687(19) -0.0030(14) -0.0205(14) -0.0123(13)
C47A 0.0422(16) 0.0615(15) 0.0426(9) -0.0211(10) -0.0068(10) -0.0103(11)
C48A 0.081(4) 0.079(2) 0.0408(16) -0.0233(15) -0.017(2) 0.005(2)
C49A 0.091(4) 0.088(3) 0.0434(16) -0.0279(16) -0.017(2) 0.011(2)
C50A 0.071(3) 0.080(3) 0.0428(19) -0.025(2) -0.0102(17) -0.004(2)
C51A 0.063(3) 0.076(2) 0.038(2) -0.0267(17) -0.003(3) -0.002(2)
C52A 0.060(3) 0.0714(19) 0.041(2) -0.0280(16) -0.004(2) 0.003(2)
C48C 0.081(4) 0.079(2) 0.0408(16) -0.0233(15) -0.017(2) 0.005(2)
C49C 0.091(4) 0.088(3) 0.0434(16) -0.0279(16) -0.017(2) 0.011(2)
C50C 0.071(3) 0.080(3) 0.0428(19) -0.025(2) -0.0102(17) -0.004(2)
C51C 0.063(3) 0.076(2) 0.038(2) -0.0267(17) -0.003(3) -0.002(2)
C52C 0.060(3) 0.0714(19) 0.041(2) -0.0280(16) -0.004(2) 0.003(2)
C53A 0.0415(13) 0.0469(13) 0.0594(13) -0.0103(9) -0.0124(11) 0.0085(11)
C58A 0.0555(17) 0.077(2) 0.0721(15) -0.0064(13) -0.0293(14) 0.0240(17)
C57A 0.067(2) 0.082(3) 0.105(2) -0.0062(18) -0.0347(17) 0.034(2)
C56A 0.083(2) 0.100(3) 0.122(3) -0.027(2) -0.026(2) 0.051(3)
C55A 0.088(3) 0.102(3) 0.0944(19) -0.0400(19) -0.0145(19) 0.051(3)
C54A 0.075(2) 0.081(3) 0.0646(14) -0.0305(15) -0.0139(15) 0.036(2)
C53C 0.0415(13) 0.0469(13) 0.0594(13) -0.0103(9) -0.0124(11) 0.0085(11)
C54C 0.075(2) 0.081(3) 0.0646(14) -0.0305(15) -0.0139(15) 0.036(2)
C55C 0.088(3) 0.102(3) 0.0944(19) -0.0400(19) -0.0145(19) 0.051(3)
C56C 0.083(2) 0.100(3) 0.122(3) -0.027(2) -0.026(2) 0.051(3)
C57C 0.067(2) 0.082(3) 0.105(2) -0.0062(18) -0.0347(17) 0.034(2)
C58C 0.0555(17) 0.077(2) 0.0721(15) -0.0064(13) -0.0293(14) 0.0240(17)

loop_
_atom_type_symbol
_atom_type_description
_atom_type_scat_dispersion_real
_atom_type_scat_dispersion_imag
_atom_type_scat_source
C C 0.0033 0.0016 'International Tables Vol C Tables 4.2.6.8 and 6.1.1.4'
H H 0.0000 0.0000 'International Tables Vol C Tables 4.2.6.8 and 6.1.1.4'
N N 0.0061 0.0033 'International Tables Vol C Tables 4.2.6.8 and 6.1.1.4'
O O 0.0106 0.0060 'International Tables Vol C Tables 4.2.6.8 and 6.1.1.4'
P P 0.1023 0.0942 'International Tables Vol C Tables 4.2.6.8 and 6.1.1.4'
Ru Ru -1.2594 0.8363 'International Tables Vol C Tables 4.2.6.8 and 6.1.1.4'
S S 0.1246 0.1234 'International Tables Vol C Tables 4.2.6.8 and 6.1.1.4'

loop_
_geom_angle_atom_site_label_1
_geom_angle_atom_site_label_2
_geom_angle_atom_site_label_3
_geom_angle
_geom_angle_site_symmetry_1
_geom_angle_site_symmetry_3
_geom_angle_publ_flag
C15 Ru1 C1 92.19(11) . . ?
C15 Ru1 N1 170.58(10) . . ?
C1 Ru1 N1 78.52(9) . . ?
C15 Ru1 N3 114.57(10) . . ?
C1 Ru1 N3 153.16(9) . . ?
N1 Ru1 N3 74.77(8) . . ?
C15 Ru1 P2 86.41(8) . . ?
C1 Ru1 P2 89.92(7) . . ?
N1 Ru1 P2 91.93(6) . . ?
N3 Ru1 P2 93.61(5) . . ?
C15 Ru1 P1 92.23(8) . . ?
C1 Ru1 P1 87.31(7) . . ?
N1 Ru1 P1 88.95(6) . . ?
N3 Ru1 P1 89.52(5) . . ?
P2 Ru1 P1 176.87(2) . . ?
C9 S1 C8 89.51(13) . . ?
C35B P1 C29 105.7(2) . . ?
C35B P1 C23 100.55(15) . . ?
C29 P1 C23 100.45(12) . . ?
C29 P1 C35 107.90(19) . . ?
C23 P1 C35 100.94(13) . . ?
C35B P1 Ru1 115.72(18) . . ?
C29 P1 Ru1 112.17(8) . . ?
C23 P1 Ru1 120.16(8) . . ?
C35 P1 Ru1 113.68(18) . . ?
C47 P2 C53 103.65(13) . . ?
C47 P2 C41 103.68(18) . . ?
C53 P2 C41 99.59(18) . . ?
C47 P2 C41B 104.0(3) . . ?
C53 P2 C41B 97.3(4) . . ?
C47 P2 Ru1 110.50(8) . . ?
C53 P2 Ru1 120.64(9) . . ?
C41 P2 Ru1 116.70(14) . . ?
C41B P2 Ru1 118.5(3) . . ?
C16 O2 H2 109.5 . . ?
C7 N1 N2 120.9(2) . . ?
C7 N1 Ru1 118.78(17) . . ?
N2 N1 Ru1 120.30(15) . . ?
C8 N2 N1 109.3(2) . . ?
C8 N3 C14 111.0(2) . . ?
C8 N3 Ru1 108.34(16) . . ?
C14 N3 Ru1 140.51(18) . . ?
C2 C1 C6 116.6(2) . . ?
C2 C1 Ru1 130.44(19) . . ?
C6 C1 Ru1 113.01(17) . . ?
C3 C2 C1 121.8(3) . . ?
C3 C2 H2B 119.1 . . ?
C1 C2 H2B 119.1 . . ?
C4 C3 C2 120.9(3) . . ?
C4 C3 H3 119.6 . . ?
C2 C3 H3 119.6 . . ?
C3 C4 C5 119.7(3) . . ?
C3 C4 H4B 120.2 . . ?
C5 C4 H4B 120.2 . . ?
C4 C5 C6 120.5(3) . . ?
C4 C5 H5 119.8 . . ?
C6 C5 H5 119.8 . . ?
C5 C6 C1 120.4(2) . . ?
C5 C6 C7 123.1(2) . . ?
C1 C6 C7 116.5(2) . . ?
N1 C7 C6 113.0(2) . . ?
N1 C7 C16 124.5(2) . . ?
C6 C7 C16 122.5(2) . . ?
N2 C8 N3 127.1(2) . . ?
N2 C8 S1 118.23(19) . . ?
N3 C8 S1 114.70(18) . . ?
C10 C9 C14 121.9(3) . . ?
C10 C9 S1 128.0(3) . . ?
C14 C9 S1 110.16(19) . . ?
C11 C10 C9 118.3(3) . . ?
C11 C10 H10 120.8 . . ?
C9 C10 H10 120.8 . . ?
C12 C11 C10 120.6(3) . . ?
C12 C11 H11 119.7 . . ?
C10 C11 H11 119.7 . . ?
C11 C12 C13 121.4(3) . . ?
C11 C12 H12 119.3 . . ?
C13 C12 H12 119.3 . . ?
C12 C13 C14 119.0(3) . . ?
C12 C13 H13 120.5 . . ?
C14 C13 H13 120.5 . . ?
C13 C14 N3 126.5(3) . . ?
C13 C14 C9 118.8(3) . . ?
N3 C14 C9 114.7(2) . . ?
O1 C15 Ru1 172.4(3) . . ?
O2 C16 C7 113.7(2) . . ?
O2 C16 C17 111.7(2) . . ?
C7 C16 C17 110.9(2) . . ?
O2 C16 H16 106.7 . . ?
C7 C16 H16 106.7 . . ?
C17 C16 H16 106.7 . . ?
C18 C17 C22 120.0 . . ?
C18B C17 C22B 115.7(7) . . ?
C18B C17 C16 120.4(5) . . ?
C18 C17 C16 121.5(3) . . ?
C22 C17 C16 118.5(3) . . ?
C22B C17 C16 123.8(6) . . ?
C19 C18 C17 120.0 . . ?
C19 C18 H18 120.0 . . ?
C17 C18 H18 120.0 . . ?
C20 C19 C18 120.0 . . ?
C20 C19 H19 120.0 . . ?
C18 C19 H19 120.0 . . ?
C19 C20 C21 120.0 . . ?
C19 C20 H20 120.0 . . ?
C21 C20 H20 120.0 . . ?
C22 C21 C20 120.0 . . ?
C22 C21 H21 120.0 . . ?
C20 C21 H21 120.0 . . ?
C21 C22 C17 120.0 . . ?
C21 C22 H22 120.0 . . ?
C17 C22 H22 120.0 . . ?
C17 C18B C19B 122.1(8) . . ?
C17 C18B H18B 119.0 . . ?
C19B C18B H18B 119.0 . . ?
C20B C19B C18B 120.6(9) . . ?
C20B C19B H19B 119.7 . . ?
C18B C19B H19B 119.7 . . ?
C19B C20B C21B 119.3(8) . . ?
C19B C20B H20B 120.4 . . ?
C21B C20B H20B 120.4 . . ?
C20B C21B C22B 121.1(9) . . ?
C20B C21B H21B 119.4 . . ?
C22B C21B H21B 119.4 . . ?
C21B C22B C17 121.2(8) . . ?
C21B C22B H22B 119.4 . . ?
C17 C22B H22B 119.4 . . ?
C24 C23 C28 118.0(3) . . ?
C24 C23 P1 120.3(2) . . ?
C28 C23 P1 121.5(2) . . ?
C23 C24 C25 121.5(3) . . ?
C23 C24 H24 119.3 . . ?
C25 C24 H24 119.3 . . ?
C26 C25 C24 119.7(3) . . ?
C26 C25 H25 120.1 . . ?
C24 C25 H25 120.1 . . ?
C27 C26 C25 119.8(3) . . ?
C27 C26 H26 120.1 . . ?
C25 C26 H26 120.1 . . ?
C26 C27 C28 120.5(3) . . ?
C26 C27 H27 119.8 . . ?
C28 C27 H27 119.8 . . ?
C23 C28 C27 120.6(3) . . ?
C23 C28 H28 119.7 . . ?
C27 C28 H28 119.7 . . ?
C30 C29 C34 118.4(2) . . ?
C30 C29 P1 125.1(2) . . ?
C34 C29 P1 116.48(19) . . ?
C31 C30 C29 120.2(3) . . ?
C31 C30 H30 119.9 . . ?
C29 C30 H30 119.9 . . ?
C32 C31 C30 120.9(3) . . ?
C32 C31 H31 119.6 . . ?
C30 C31 H31 119.6 . . ?
C31 C32 C33 119.5(3) . . ?
C31 C32 H32 120.2 . . ?
C33 C32 H32 120.2 . . ?
C32 C33 C34 120.0(3) . . ?
C32 C33 H33 120.0 . . ?
C34 C33 H33 120.0 . . ?
C33 C34 C29 121.0(2) . . ?
C33 C34 H34 119.5 . . ?
C29 C34 H34 119.5 . . ?
C40 C35B C36 118.1(4) . . ?
C40 C35B P1 121.5(3) . . ?
C36 C35B P1 118.8(3) . . ?
C37B C36B C35 120.2(9) . . ?
C37B C36B H36B 119.9 . . ?
C35 C36B H36B 119.9 . . ?
C38B C37B C36B 120.9(10) . . ?
C38B C37B H37B 119.6 . . ?
C36B C37B H37B 119.6 . . ?
C39B C38B C37B 118.8(9) . . ?
C39B C38B H38B 120.6 . . ?
C37B C38B H38B 120.6 . . ?
C38B C39B C40 121.9(9) . . ?
C38B C39B H39B 119.1 . . ?
C40 C39B H39B 119.1 . . ?
C35B C40 C39 121.1(2) . . ?
C39B C40 C35 120.5(7) . . ?
C35B C40 H40 119.4 . . ?
C39 C40 H40 119.4 . . ?
C39B C40 H40B 119.7 . . ?
C35 C40 H40B 119.7 . . ?
C40 C39 C38 120.0 . . ?
C40 C39 H39 120.0 . . ?
C38 C39 H39 120.0 . . ?
C37 C38 C39 120.0 . . ?
C37 C38 H38 120.0 . . ?
C39 C38 H38 120.0 . . ?
C38 C37 C36 120.0 . . ?
C38 C37 H37 120.0 . . ?
C36 C37 H37 120.0 . . ?
C37 C36 C35B 120.40(19) . . ?
C37 C36 H36 119.8 . . ?
C35B C36 H36 119.8 . . ?
C40 C35 C36B 116.7(7) . . ?
C40 C35 P1 120.40(18) . . ?
C36B C35 P1 121.0(6) . . ?
C42 C41 C46 120.0 . . ?
C42 C41 P2 122.5(3) . . ?
C46 C41 P2 117.4(3) . . ?
C41 C42 C43 120.0 . . ?
C41 C42 H42 120.0 . . ?
C43 C42 H42 120.0 . . ?
C44 C43 C42 120.0 . . ?
C44 C43 H43 120.0 . . ?
C42 C43 H43 120.0 . . ?
C45 C44 C43 120.0 . . ?
C45 C44 H44 120.0 . . ?
C43 C44 H44 120.0 . . ?
C44 C45 C46 120.0 . . ?
C44 C45 H45 120.0 . . ?
C46 C45 H45 120.0 . . ?
C45 C46 C41 120.0 . . ?
C45 C46 H46 120.0 . . ?
C41 C46 H46 120.0 . . ?
C42B C41B C46B 120.0 . . ?
C42B C41B P2 115.4(5) . . ?
C46B C41B P2 124.6(5) . . ?
C41B C42B C43B 120.0 . . ?
C41B C42B H42B 120.0 . . ?
C43B C42B H42B 120.0 . . ?
C44B C43B C42B 120.0 . . ?
C44B C43B H43B 120.0 . . ?
C42B C43B H43B 120.0 . . ?
C43B C44B C45B 120.0 . . ?
C43B C44B H44B 120.0 . . ?
C45B C44B H44B 120.0 . . ?
C44B C45B C46B 120.0 . . ?
C44B C45B H45B 120.0 . . ?
C46B C45B H45B 120.0 . . ?
C45B C46B C41B 120.0 . . ?
C45B C46B H46B 120.0 . . ?
C41B C46B H46B 120.0 . . ?
C48 C47 C52 118.2(3) . . ?
C48 C47 P2 121.4(2) . . ?
C52 C47 P2 119.7(2) . . ?
C47 C48 C49 120.4(3) . . ?
C47 C48 H48 119.8 . . ?
C49 C48 H48 119.8 . . ?
C50 C49 C48 120.1(4) . . ?
C50 C49 H49 120.0 . . ?
C48 C49 H49 120.0 . . ?
C49 C50 C51 120.0(4) . . ?
C49 C50 H50 120.0 . . ?
C51 C50 H50 120.0 . . ?
C50 C51 C52 120.3(4) . . ?
C50 C51 H51 119.8 . . ?
C52 C51 H51 119.8 . . ?
C51 C52 C47 120.9(3) . . ?
C51 C52 H52 119.6 . . ?
C47 C52 H52 119.6 . . ?
C58 C53 C54 118.2(3) . . ?
C58 C53 P2 118.5(2) . . ?
C54 C53 P2 123.0(2) . . ?
C55 C54 C53 120.0(3) . . ?
C55 C54 H54 120.0 . . ?
C53 C54 H54 120.0 . . ?
C56 C55 C54 121.1(4) . . ?
C56 C55 H55 119.5 . . ?
C54 C55 H55 119.5 . . ?
C57 C56 C55 119.1(3) . . ?
C57 C56 H56 120.4 . . ?
C55 C56 H56 120.4 . . ?
C56 C57 C58 120.7(3) . . ?
C56 C57 H57 119.7 . . ?
C58 C57 H57 119.7 . . ?
C53 C58 C57 120.8(3) . . ?
C53 C58 H58 119.6 . . ?
C57 C58 H58 119.6 . . ?
C15A Ru1A C1A 98.96(11) . . ?
C15A Ru1A N009 176.10(10) . . ?
C1A Ru1A N009 78.34(9) . . ?
C15A Ru1A N00G 107.57(10) . . ?
C1A Ru1A N00G 153.42(9) . . ?
N009 Ru1A N00G 75.08(8) . . ?
C15A Ru1A P1A 87.89(9) . . ?
C1A Ru1A P1A 86.05(7) . . ?
N009 Ru1A P1A 89.12(6) . . ?
N00G Ru1A P1A 93.05(6) . . ?
C15A Ru1A P2A 88.64(9) . . ?
C1A Ru1A P2A 94.15(7) . . ?
N009 Ru1A P2A 94.33(6) . . ?
N00G Ru1A P2A 88.34(6) . . ?
P1A Ru1A P2A 176.52(2) . . ?
C9A S008 C8A 89.86(14) . . ?
C29A P1A C23A 100.47(12) . . ?
C29A P1A C35A 104.42(11) . . ?
C23A P1A C35A 99.78(12) . . ?
C29A P1A Ru1A 114.05(9) . . ?
C23A P1A Ru1A 117.57(9) . . ?
C35A P1A Ru1A 118.02(8) . . ?
C41A P2A C53C 94.4(5) . . ?
C41A P2A C53A 99.55(13) . . ?
C41A P2A C47A 97.08(13) . . ?
C53C P2A C47A 106.5(4) . . ?
C53A P2A C47A 110.18(13) . . ?
C41A P2A Ru1A 125.87(9) . . ?
C53C P2A Ru1A 119.5(5) . . ?
C53A P2A Ru1A 112.60(11) . . ?
C47A P2A Ru1A 110.01(9) . . ?
C16A O2A H2A 109.5 . . ?
C01L O4 H4 109.5 . . ?
C8A N00F N009 109.0(2) . . ?
C8A N00G C14A 111.6(2) . . ?
C8A N00G Ru1A 108.68(17) . . ?
C14A N00G Ru1A 139.57(17) . . ?
C7A N009 N00F 121.27(19) . . ?
C7A N009 Ru1A 118.76(16) . . ?
N00F N009 Ru1A 119.73(15) . . ?
C2A C1A C6A 116.3(2) . . ?
C2A C1A Ru1A 131.00(18) . . ?
C6A C1A Ru1A 112.71(17) . . ?
O4 C01L C17C 107.4(12) . . ?
O4 C01L C7A 104.6(11) . . ?
C17C C01L C7A 109.3(11) . . ?
O4 C01L H01L 111.7 . . ?
C17C C01L H01L 111.7 . . ?
C7A C01L H01L 111.7 . . ?
C3A C2A C1A 122.1(2) . . ?
C3A C2A H2AA 118.9 . . ?
C1A C2A H2AA 118.9 . . ?
C4A C3A C2A 121.0(3) . . ?
C4A C3A H3A 119.5 . . ?
C2A C3A H3A 119.5 . . ?
C5A C4A C3A 119.0(2) . . ?
C5A C4A H4A 120.5 . . ?
C3A C4A H4A 120.5 . . ?
C4A C5A C6A 120.7(2) . . ?
C4A C5A H5A 119.7 . . ?
C6A C5A H5A 119.7 . . ?
C5A C6A C1A 120.8(2) . . ?
C5A C6A C7A 122.3(2) . . ?
C1A C6A C7A 116.8(2) . . ?
N009 C7A C6A 112.9(2) . . ?
N009 C7A C16A 127.6(5) . . ?
C6A C7A C16A 119.2(5) . . ?
N009 C7A C01L 119.0(9) . . ?
C6A C7A C01L 128.0(9) . . ?
N00F C8A N00G 127.5(2) . . ?
N00F C8A S008 118.74(19) . . ?
N00G C8A S008 113.7(2) . . ?
C10A C9A C14A 121.3(3) . . ?
C10A C9A S008 128.7(3) . . ?
C14A C9A S008 110.0(2) . . ?
C11A C10A C9A 119.1(3) . . ?
C11A C10A H10A 120.5 . . ?
C9A C10A H10A 120.5 . . ?
C10A C11A C12A 120.8(3) . . ?
C10A C11A H11A 119.6 . . ?
C12A C11A H11A 119.6 . . ?
C11A C12A C13A 120.5(3) . . ?
C11A C12A H12A 119.8 . . ?
C13A C12A H12A 119.8 . . ?
C12A C13A C14A 119.6(3) . . ?
C12A C13A H13A 120.2 . . ?
C14A C13A H13A 120.2 . . ?
N00G C14A C13A 126.5(3) . . ?
N00G C14A C9A 114.7(3) . . ?
C13A C14A C9A 118.8(3) . . ?
O1A C15A Ru1A 178.5(3) . . ?
O2A C16A C7A 114.0(6) . . ?
O2A C16A C17A 106.8(7) . . ?
C7A C16A C17A 114.2(5) . . ?
O2A C16A H16A 107.1 . . ?
C7A C16A H16A 107.1 . . ?
C17A C16A H16A 107.1 . . ?
C22A C17A C18A 120.0 . . ?
C22A C17A C16A 122.6(5) . . ?
C18A C17A C16A 117.2(5) . . ?
C21A C22A C17A 120.0 . . ?
C21A C22A H22A 120.0 . . ?
C17A C22A H22A 120.0 . . ?
C22A C21A C20A 120.0 . . ?
C22A C21A H21A 120.0 . . ?
C20A C21A H21A 120.0 . . ?
C21A C20A C19A 120.0 . . ?
C21A C20A H20A 120.0 . . ?
C19A C20A H20A 120.0 . . ?
C18A C19A C20A 120.0 . . ?
C18A C19A H19A 120.0 . . ?
C20A C19A H19A 120.0 . . ?
C19A C18A C17A 120.0 . . ?
C19A C18A H18A 120.0 . . ?
C17A C18A H18A 120.0 . . ?
C22C C17C C18C 120.0 . . ?
C22C C17C C01L 118.5(9) . . ?
C18C C17C C01L 121.1(9) . . ?
C21C C22C C17C 120.0 . . ?
C21C C22C H22C 120.0 . . ?
C17C C22C H22C 120.0 . . ?
C22C C21C C20C 120.0 . . ?
C22C C21C H21C 120.0 . . ?
C20C C21C H21C 120.0 . . ?
C19C C20C C21C 120.0 . . ?
C19C C20C H20C 120.0 . . ?
C21C C20C H20C 120.0 . . ?
C18C C19C C20C 120.0 . . ?
C18C C19C H19C 120.0 . . ?
C20C C19C H19C 120.0 . . ?
C19C C18C C17C 120.0 . . ?
C19C C18C H18C 120.0 . . ?
C17C C18C H18C 120.0 . . ?
C28A C23A C24A 118.3(3) . . ?
C28A C23A P1A 120.7(2) . . ?
C24A C23A P1A 121.0(2) . . ?
C23A C24A C25A 120.7(3) . . ?
C23A C24A H24A 119.7 . . ?
C25A C24A H24A 119.7 . . ?
C26A C25A C24A 120.0(3) . . ?
C26A C25A H25A 120.0 . . ?
C24A C25A H25A 120.0 . . ?
C27A C26A C25A 120.1(3) . . ?
C27A C26A H26A 119.9 . . ?
C25A C26A H26A 119.9 . . ?
C26A C27A C28A 120.1(3) . . ?
C26A C27A H27A 119.9 . . ?
C28A C27A H27A 119.9 . . ?
C23A C28A C27A 120.7(3) . . ?
C23A C28A H28A 119.6 . . ?
C27A C28A H28A 119.6 . . ?
C30C C29A C34C 120.0 . . ?
C30A C29A C34A 119.0(3) . . ?
C30A C29A P1A 123.2(3) . . ?
C30C C29A P1A 122.9(3) . . ?
C34C C29A P1A 116.8(3) . . ?
C34A C29A P1A 117.5(3) . . ?
C29A C30C C31C 120.0 . . ?
C29A C30C H30C 120.0 . . ?
C31C C30C H30C 120.0 . . ?
C32C C31C C30C 120.0 . . ?
C32C C31C H31C 120.0 . . ?
C30C C31C H31C 120.0 . . ?
C31C C32C C33C 120.0 . . ?
C31C C32C H32C 120.0 . . ?
C33C C32C H32C 120.0 . . ?
C32C C33C C34C 120.0 . . ?
C32C C33C H33C 120.0 . . ?
C34C C33C H33C 120.0 . . ?
C33C C34C C29A 120.0 . . ?
C33C C34C H34C 120.0 . . ?
C29A C34C H34C 120.0 . . ?
C29A C30A C31A 119.9(4) . . ?
C29A C30A H30A 120.1 . . ?
C31A C30A H30A 120.1 . . ?
C32A C31A C30A 119.8(4) . . ?
C32A C31A H31A 120.1 . . ?
C30A C31A H31A 120.1 . . ?
C33A C32A C31A 120.6(4) . . ?
C33A C32A H32A 119.7 . . ?
C31A C32A H32A 119.7 . . ?
C32A C33A C34A 120.4(5) . . ?
C32A C33A H33A 119.8 . . ?
C34A C33A H33A 119.8 . . ?
C33A C34A C29A 120.2(4) . . ?
C33A C34A H34A 119.9 . . ?
C29A C34A H34A 119.9 . . ?
C40A C35A C36A 120.0 . . ?
C40C C35A C36C 116.6(6) . . ?
C40C C35A P1A 118.0(4) . . ?
C40A C35A P1A 120.46(12) . . ?
C36A C35A P1A 119.38(12) . . ?
C36C C35A P1A 118.9(4) . . ?
C39A C40A C35A 120.0 . . ?
C39A C40A H40A 120.0 . . ?
C35A C40A H40A 120.0 . . ?
C38A C39A C40A 120.0 . . ?
C38A C39A H39A 120.0 . . ?
C40A C39A H39A 120.0 . . ?
C39A C38A C37A 120.0 . . ?
C39A C38A H38A 120.0 . . ?
C37A C38A H38A 120.0 . . ?
C36A C37A C38A 120.0 . . ?
C36A C37A H37A 120.0 . . ?
C38A C37A H37A 120.0 . . ?
C37A C36A C35A 120.0 . . ?
C37A C36A H36A 120.0 . . ?
C35A C36A H36A 120.0 . . ?
C37C C36C C35A 118.8(9) . . ?
C37C C36C H36C 120.6 . . ?
C35A C36C H36C 120.6 . . ?
C38C C37C C36C 119.6(10) . . ?
C38C C37C H37C 120.2 . . ?
C36C C37C H37C 120.2 . . ?
C39C C38C C37C 120.0(10) . . ?
C39C C38C H38C 120.0 . . ?
C37C C38C H38C 120.0 . . ?
C38C C39C C40C 120.9(11) . . ?
C38C C39C H39C 119.6 . . ?
C40C C39C H39C 119.6 . . ?
C35A C40C C39C 120.7(9) . . ?
C35A C40C H40C 119.7 . . ?
C39C C40C H40C 119.7 . . ?
C42A C41A C46A 117.8(3) . . ?
C42A C41A P2A 125.3(2) . . ?
C46A C41A P2A 116.9(2) . . ?
C41A C42A C43A 120.9(3) . . ?
C41A C42A H42A 119.6 . . ?
C43A C42A H42A 119.6 . . ?
C44A C43A C42A 120.7(3) . . ?
C44A C43A H43A 119.7 . . ?
C42A C43A H43A 119.7 . . ?
C43A C44A C45A 119.8(3) . . ?
C43A C44A H44A 120.1 . . ?
C45A C44A H44A 120.1 . . ?
C44A C45A C46A 119.8(3) . . ?
C44A C45A H45A 120.1 . . ?
C46A C45A H45A 120.1 . . ?
C45A C46A C41A 120.9(3) . . ?
C45A C46A H46A 119.5 . . ?
C41A C46A H46A 119.5 . . ?
C48A C47A C52A 120.0 . . ?
C52C C47A C48C 120.0(6) . . ?
C52C C47A P2A 123.1(4) . . ?
C48A C47A P2A 128.36(19) . . ?
C52A C47A P2A 111.44(19) . . ?
C48C C47A P2A 116.7(4) . . ?
C49A C48A C47A 120.0 . . ?
C49A C48A H48A 120.0 . . ?
C47A C48A H48A 120.0 . . ?
C50A C49A C48A 120.0 . . ?
C50A C49A H49A 120.0 . . ?
C48A C49A H49A 120.0 . . ?
C49A C50A C51A 120.0 . . ?
C49A C50A H50A 120.0 . . ?
C51A C50A H50A 120.0 . . ?
C52A C51A C50A 120.0 . . ?
C52A C51A H51A 120.0 . . ?
C50A C51A H51A 120.0 . . ?
C51A C52A C47A 120.0 . . ?
C51A C52A H52A 120.0 . . ?
C47A C52A H52A 120.0 . . ?
C49C C48C C47A 116.7(8) . . ?
C49C C48C H48C 121.7 . . ?
C47A C48C H48C 121.7 . . ?
C50C C49C C48C 121.1(8) . . ?
C50C C49C H49C 119.5 . . ?
C48C C49C H49C 119.5 . . ?
C49C C50C C51C 121.7(7) . . ?
C49C C50C H50C 119.1 . . ?
C51C C50C H50C 119.1 . . ?
C50C C51C C52C 116.5(8) . . ?
C50C C51C H51C 121.8 . . ?
C52C C51C H51C 121.8 . . ?
C47A C52C C51C 123.8(8) . . ?
C47A C52C H52C 118.1 . . ?
C51C C52C H52C 118.1 . . ?
C58A C53A C54A 120.0 . . ?
C58A C53A P2A 123.59(16) . . ?
C54A C53A P2A 116.35(16) . . ?
C57A C58A C53A 120.0 . . ?
C57A C58A H58A 120.0 . . ?
C53A C58A H58A 120.0 . . ?
C58A C57A C56A 120.0 . . ?
C58A C57A H57A 120.0 . . ?
C56A C57A H57A 120.0 . . ?
C57A C56A C55A 120.0 . . ?
C57A C56A H56A 120.0 . . ?
C55A C56A H56A 120.0 . . ?
C54A C55A C56A 120.0 . . ?
C54A C55A H55A 120.0 . . ?
C56A C55A H55A 120.0 . . ?
C55A C54A C53A 120.0 . . ?
C55A C54A H54A 120.0 . . ?
C53A C54A H54A 120.0 . . ?
C54C C53C C58C 120.0 . . ?
C54C C53C P2A 115.9(7) . . ?
C58C C53C P2A 124.0(7) . . ?
C53C C54C C55C 120.0 . . ?
C53C C54C H54C 120.0 . . ?
C55C C54C H54C 120.0 . . ?
C54C C55C C56C 120.0 . . ?
C54C C55C H55C 120.0 . . ?
C56C C55C H55C 120.0 . . ?
C57C C56C C55C 120.0 . . ?
C57C C56C H56C 120.0 . . ?
C55C C56C H56C 120.0 . . ?
C56C C57C C58C 120.0 . . ?
C56C C57C H57C 120.0 . . ?
C58C C57C H57C 120.0 . . ?
C57C C58C C53C 120.0 . . ?
C57C C58C H58C 120.0 . . ?
C53C C58C H58C 120.0 . . ?

loop_
_geom_bond_atom_site_label_1
_geom_bond_atom_site_label_2
_geom_bond_distance
_geom_bond_site_symmetry_2
_geom_bond_publ_flag
Ru1 C15 1.845(3) . ?
Ru1 C1 2.052(2) . ?
Ru1 N1 2.0763(19) . ?
Ru1 N3 2.220(2) . ?
Ru1 P2 2.4009(7) . ?
Ru1 P1 2.4099(7) . ?
S1 C9 1.743(3) . ?
S1 C8 1.751(3) . ?
P1 C35B 1.831(4) . ?
P1 C29 1.832(3) . ?
P1 C23 1.840(3) . ?
P1 C35 1.847(3) . ?
P2 C47 1.820(3) . ?
P2 C53 1.840(3) . ?
P2 C41 1.859(4) . ?
P2 C41B 1.864(8) . ?
O1 C15 1.153(3) . ?
O2 C16 1.410(3) . ?
O2 H2 0.8200 . ?
N1 C7 1.309(3) . ?
N1 N2 1.390(3) . ?
N2 C8 1.332(3) . ?
N3 C8 1.336(3) . ?
N3 C14 1.398(3) . ?
C1 C2 1.401(3) . ?
C1 C6 1.425(3) . ?
C2 C3 1.382(4) . ?
C2 H2B 0.9300 . ?
C3 C4 1.374(4) . ?
C3 H3 0.9300 . ?
C4 C5 1.375(4) . ?
C4 H4B 0.9300 . ?
C5 C6 1.405(3) . ?
C5 H5 0.9300 . ?
C6 C7 1.462(3) . ?
C7 C16 1.522(3) . ?
C9 C10 1.387(4) . ?
C9 C14 1.399(4) . ?
C10 C11 1.379(5) . ?
C10 H10 0.9300 . ?
C11 C12 1.377(5) . ?
C11 H11 0.9300 . ?
C12 C13 1.389(4) . ?
C12 H12 0.9300 . ?
C13 C14 1.390(4) . ?
C13 H13 0.9300 . ?
C16 C17 1.533(4) . ?
C16 H16 0.9800 . ?
C17 C18B 1.365(10) . ?
C17 C18 1.3900 . ?
C17 C22 1.3900 . ?
C17 C22B 1.394(9) . ?
C18 C19 1.3900 . ?
C18 H18 0.9300 . ?
C19 C20 1.3900 . ?
C19 H19 0.9300 . ?
C20 C21 1.3900 . ?
C20 H20 0.9300 . ?
C21 C22 1.3900 . ?
C21 H21 0.9300 . ?
C22 H22 0.9300 . ?
C18B C19B 1.388(11) . ?
C18B H18B 0.9300 . ?
C19B C20B 1.335(13) . ?
C19B H19B 0.9300 . ?
C20B C21B 1.344(13) . ?
C20B H20B 0.9300 . ?
C21B C22B 1.377(11) . ?
C21B H21B 0.9300 . ?
C22B H22B 0.9300 . ?
C23 C24 1.381(4) . ?
C23 C28 1.383(4) . ?
C24 C25 1.383(4) . ?
C24 H24 0.9300 . ?
C25 C26 1.371(5) . ?
C25 H25 0.9300 . ?
C26 C27 1.366(5) . ?
C26 H26 0.9300 . ?
C27 C28 1.387(4) . ?
C27 H27 0.9300 . ?
C28 H28 0.9300 . ?
C29 C30 1.386(3) . ?
C29 C34 1.387(3) . ?
C30 C31 1.380(4) . ?
C30 H30 0.9300 . ?
C31 C32 1.371(4) . ?
C31 H31 0.9300 . ?
C32 C33 1.374(4) . ?
C32 H32 0.9300 . ?
C33 C34 1.378(4) . ?
C33 H33 0.9300 . ?
C34 H34 0.9300 . ?
C35B C40 1.389(5) . ?
C35B C36 1.418(6) . ?
C36B C37B 1.381(11) . ?
C36B C35 1.396(10) . ?
C36B H36B 0.9300 . ?
C37B C38B 1.365(13) . ?
C37B H37B 0.9300 . ?
C38B C39B 1.347(12) . ?
C38B H38B 0.9300 . ?
C39B C40 1.370(10) . ?
C39B H39B 0.9300 . ?
C40 C39 1.3900 . ?
C40 C35 1.3900 . ?
C40 H40 0.9300 . ?
C40 H40B 0.9300 . ?
C39 C38 1.3900 . ?
C39 H39 0.9300 . ?
C38 C37 1.3900 . ?
C38 H38 0.9300 . ?
C37 C36 1.3900 . ?
C37 H37 0.9300 . ?
C36 H36 0.9300 . ?
C41 C42 1.3900 . ?
C41 C46 1.3900 . ?
C42 C43 1.3900 . ?
C42 H42 0.9300 . ?
C43 C44 1.3900 . ?
C43 H43 0.9300 . ?
C44 C45 1.3900 . ?
C44 H44 0.9300 . ?
C45 C46 1.3900 . ?
C45 H45 0.9300 . ?
C46 H46 0.9300 . ?
C41B C42B 1.3900 . ?
C41B C46B 1.3900 . ?
C42B C43B 1.3900 . ?
C42B H42B 0.9300 . ?
C43B C44B 1.3900 . ?
C43B H43B 0.9300 . ?
C44B C45B 1.3900 . ?
C44B H44B 0.9300 . ?
C45B C46B 1.3900 . ?
C45B H45B 0.9300 . ?
C46B H46B 0.9300 . ?
C47 C48 1.386(4) . ?
C47 C52 1.391(4) . ?
C48 C49 1.391(4) . ?
C48 H48 0.9300 . ?
C49 C50 1.370(6) . ?
C49 H49 0.9300 . ?
C50 C51 1.370(6) . ?
C50 H50 0.9300 . ?
C51 C52 1.374(4) . ?
C51 H51 0.9300 . ?
C52 H52 0.9300 . ?
C53 C58 1.376(4) . ?
C53 C54 1.386(4) . ?
C54 C55 1.379(5) . ?
C54 H54 0.9300 . ?
C55 C56 1.367(5) . ?
C55 H55 0.9300 . ?
C56 C57 1.357(5) . ?
C56 H56 0.9300 . ?
C57 C58 1.379(4) . ?
C57 H57 0.9300 . ?
C58 H58 0.9300 . ?
Ru1A C15A 1.849(3) . ?
Ru1A C1A 2.064(2) . ?
Ru1A N009 2.0837(19) . ?
Ru1A N00G 2.182(2) . ?
Ru1A P1A 2.4030(7) . ?
Ru1A P2A 2.4221(7) . ?
S008 C9A 1.741(3) . ?
S008 C8A 1.754(3) . ?
P1A C29A 1.831(2) . ?
P1A C23A 1.841(3) . ?
P1A C35A 1.8527(17) . ?
P2A C41A 1.839(3) . ?
P2A C53C 1.842(8) . ?
P2A C53A 1.856(2) . ?
P2A C47A 1.866(2) . ?
O1A C15A 1.152(3) . ?
O2A C16A 1.442(11) . ?
O2A H2A 0.8200 . ?
O4 C01L 1.493(16) . ?
O4 H4 0.8200 . ?
N00F C8A 1.321(3) . ?
N00F N009 1.386(3) . ?
N00G C8A 1.341(3) . ?
N00G C14A 1.388(3) . ?
N009 C7A 1.308(3) . ?
C1A C2A 1.396(3) . ?
C1A C6A 1.421(3) . ?
C01L C17C 1.536(11) . ?
C01L C7A 1.549(13) . ?
C01L H01L 0.9800 . ?
C2A C3A 1.380(4) . ?
C2A H2AA 0.9300 . ?
C3A C4A 1.379(4) . ?
C3A H3A 0.9300 . ?
C4A C5A 1.378(4) . ?
C4A H4A 0.9300 . ?
C5A C6A 1.401(3) . ?
C5A H5A 0.9300 . ?
C6A C7A 1.468(3) . ?
C7A C16A 1.515(7) . ?
C9A C10A 1.379(4) . ?
C9A C14A 1.400(4) . ?
C10A C11A 1.372(5) . ?
C10A H10A 0.9300 . ?
C11A C12A 1.381(5) . ?
C11A H11A 0.9300 . ?
C12A C13A 1.385(4) . ?
C12A H12A 0.9300 . ?
C13A C14A 1.390(4) . ?
C13A H13A 0.9300 . ?
C16A C17A 1.518(6) . ?
C16A H16A 0.9800 . ?
C17A C22A 1.3900 . ?
C17A C18A 1.3900 . ?
C22A C21A 1.3900 . ?
C22A H22A 0.9300 . ?
C21A C20A 1.3900 . ?
C21A H21A 0.9300 . ?
C20A C19A 1.3900 . ?
C20A H20A 0.9300 . ?
C19A C18A 1.3900 . ?
C19A H19A 0.9300 . ?
C18A H18A 0.9300 . ?
C17C C22C 1.3900 . ?
C17C C18C 1.3900 . ?
C22C C21C 1.3900 . ?
C22C H22C 0.9300 . ?
C21C C20C 1.3900 . ?
C21C H21C 0.9300 . ?
C20C C19C 1.3900 . ?
C20C H20C 0.9300 . ?
C19C C18C 1.3900 . ?
C19C H19C 0.9300 . ?
C18C H18C 0.9300 . ?
C23A C28A 1.381(4) . ?
C23A C24A 1.382(4) . ?
C24A C25A 1.384(4) . ?
C24A H24A 0.9300 . ?
C25A C26A 1.373(5) . ?
C25A H25A 0.9300 . ?
C26A C27A 1.356(5) . ?
C26A H26A 0.9300 . ?
C27A C28A 1.389(4) . ?
C27A H27A 0.9300 . ?
C28A H28A 0.9300 . ?
C29A C30A 1.385(5) . ?
C29A C30C 1.3900 . ?
C29A C34C 1.3900 . ?
C29A C34A 1.390(5) . ?
C30C C31C 1.3900 . ?
C30C H30C 0.9300 . ?
C31C C32C 1.3900 . ?
C31C H31C 0.9300 . ?
C32C C33C 1.3900 . ?
C32C H32C 0.9300 . ?
C33C C34C 1.3900 . ?
C33C H33C 0.9300 . ?
C34C H34C 0.9300 . ?
C30A C31A 1.401(5) . ?
C30A H30A 0.9300 . ?
C31A C32A 1.370(7) . ?
C31A H31A 0.9300 . ?
C32A C33A 1.361(7) . ?
C32A H32A 0.9300 . ?
C33A C34A 1.383(5) . ?
C33A H33A 0.9300 . ?
C34A H34A 0.9300 . ?
C35A C40C 1.365(10) . ?
C35A C40A 1.3900 . ?
C35A C36A 1.3900 . ?
C35A C36C 1.412(10) . ?
C40A C39A 1.3900 . ?
C40A H40A 0.9300 . ?
C39A C38A 1.3900 . ?
C39A H39A 0.9300 . ?
C38A C37A 1.3900 . ?
C38A H38A 0.9300 . ?
C37A C36A 1.3900 . ?
C37A H37A 0.9300 . ?
C36A H36A 0.9300 . ?
C36C C37C 1.394(11) . ?
C36C H36C 0.9300 . ?
C37C C38C 1.374(13) . ?
C37C H37C 0.9300 . ?
C38C C39C 1.337(13) . ?
C38C H38C 0.9300 . ?
C39C C40C 1.376(11) . ?
C39C H39C 0.9300 . ?
C40C H40C 0.9300 . ?
C41A C42A 1.363(4) . ?
C41A C46A 1.406(4) . ?
C42A C43A 1.396(4) . ?
C42A H42A 0.9300 . ?
C43A C44A 1.353(5) . ?
C43A H43A 0.9300 . ?
C44A C45A 1.378(5) . ?
C44A H44A 0.9300 . ?
C45A C46A 1.378(5) . ?
C45A H45A 0.9300 . ?
C46A H46A 0.9300 . ?
C47A C52C 1.312(9) . ?
C47A C48A 1.3900 . ?
C47A C52A 1.3900 . ?
C47A C48C 1.427(9) . ?
C48A C49A 1.3900 . ?
C48A H48A 0.9300 . ?
C49A C50A 1.3900 . ?
C49A H49A 0.9300 . ?
C50A C51A 1.3900 . ?
C50A H50A 0.9300 . ?
C51A C52A 1.3900 . ?
C51A H51A 0.9300 . ?
C52A H52A 0.9300 . ?
C48C C49C 1.405(9) . ?
C48C H48C 0.9300 . ?
C49C C50C 1.354(11) . ?
C49C H49C 0.9300 . ?
C50C C51C 1.377(10) . ?
C50C H50C 0.9300 . ?
C51C C52C 1.399(9) . ?
C51C H51C 0.9300 . ?
C52C H52C 0.9300 . ?
C53A C58A 1.3900 . ?
C53A C54A 1.3900 . ?
C58A C57A 1.3900 . ?
C58A H58A 0.9300 . ?
C57A C56A 1.3900 . ?
C57A H57A 0.9300 . ?
C56A C55A 1.3900 . ?
C56A H56A 0.9300 . ?
C55A C54A 1.3900 . ?
C55A H55A 0.9300 . ?
C54A H54A 0.9300 . ?
C53C C54C 1.3900 . ?
C53C C58C 1.3900 . ?
C54C C55C 1.3900 . ?
C54C H54C 0.9300 . ?
C55C C56C 1.3900 . ?
C55C H55C 0.9300 . ?
C56C C57C 1.3900 . ?
C56C H56C 0.9300 . ?
C57C C58C 1.3900 . ?
C57C H57C 0.9300 . ?
C58C H58C 0.9300 . ?

loop_
_geom_hbond_atom_site_label_D
_geom_hbond_atom_site_label_H
_geom_hbond_atom_site_label_A
_geom_hbond_distance_DH
_geom_hbond_distance_HA
_geom_hbond_distance_DA
_geom_hbond_angle_DHA
_geom_hbond_site_symmetry_A
_geom_hbond_publ_flag
O2 H2 N2 0.82 1.95 2.641(3) 141.2 . yes
C40A^a H40A^a O1A 0.93 2.50 3.342(3) 151.1 . yes
C40 H40B^b N1 0.93 2.64 3.138(3) 114.2 . yes
C58 H58 N3 0.93 2.57 3.389(4) 146.8 . yes
O2A^a H2A^a N009 0.82 2.49 2.918(4) 114.0 . yes
O2A^a H2A^a N00F 0.82 1.90 2.625(4) 147.2 . yes
C54C^b H54C^b N009 0.93 2.65 3.487(12) 150.0 . yes
C54C^b H54C^b N00F 0.93 2.26 3.119(12) 152.6 . yes
C42^a H42^a O1 0.93 2.62 3.216(6) 122.4 . yes

loop_
_geom_torsion_atom_site_label_1
_geom_torsion_atom_site_label_2
_geom_torsion_atom_site_label_3
_geom_torsion_atom_site_label_4
_geom_torsion
_geom_torsion_site_symmetry_1
_geom_torsion_site_symmetry_2
_geom_torsion_site_symmetry_3
_geom_torsion_site_symmetry_4
_geom_torsion_publ_flag
C7 N1 N2 C8 175.7(2) . . . . ?
Ru1 N1 N2 C8 -1.2(2) . . . . ?
C6 C1 C2 C3 -2.5(4) . . . . ?
Ru1 C1 C2 C3 177.3(2) . . . . ?
C1 C2 C3 C4 -2.1(4) . . . . ?
C2 C3 C4 C5 3.5(4) . . . . ?
C3 C4 C5 C6 -0.3(4) . . . . ?
C4 C5 C6 C1 -4.4(4) . . . . ?
C4 C5 C6 C7 177.2(3) . . . . ?
C2 C1 C6 C5 5.7(4) . . . . ?
Ru1 C1 C6 C5 -174.2(2) . . . . ?
C2 C1 C6 C7 -175.9(2) . . . . ?
Ru1 C1 C6 C7 4.2(3) . . . . ?
N2 N1 C7 C6 -173.9(2) . . . . ?
Ru1 N1 C7 C6 3.1(3) . . . . ?
N2 N1 C7 C16 7.3(4) . . . . ?
Ru1 N1 C7 C16 -175.74(18) . . . . ?
C5 C6 C7 N1 173.6(2) . . . . ?
C1 C6 C7 N1 -4.8(3) . . . . ?
C5 C6 C7 C16 -7.6(4) . . . . ?
C1 C6 C7 C16 174.0(2) . . . . ?
N1 N2 C8 N3 4.7(3) . . . . ?
N1 N2 C8 S1 -176.72(16) . . . . ?
C14 N3 C8 N2 178.6(2) . . . . ?
Ru1 N3 C8 N2 -5.4(3) . . . . ?
C14 N3 C8 S1 0.0(3) . . . . ?
Ru1 N3 C8 S1 175.97(11) . . . . ?
C9 S1 C8 N2 -179.2(2) . . . . ?
C9 S1 C8 N3 -0.4(2) . . . . ?
C8 S1 C9 C10 179.9(3) . . . . ?
C8 S1 C9 C14 0.7(2) . . . . ?
C14 C9 C10 C11 1.0(5) . . . . ?
S1 C9 C10 C11 -178.0(3) . . . . ?
C9 C10 C11 C12 -1.3(5) . . . . ?
C10 C11 C12 C13 0.3(5) . . . . ?
C11 C12 C13 C14 1.0(5) . . . . ?
C12 C13 C14 N3 179.2(3) . . . . ?
C12 C13 C14 C9 -1.2(4) . . . . ?
C8 N3 C14 C13 -179.8(3) . . . . ?
Ru1 N3 C14 C13 6.2(4) . . . . ?
C8 N3 C14 C9 0.6(3) . . . . ?
Ru1 N3 C14 C9 -173.41(19) . . . . ?
C10 C9 C14 C13 0.2(4) . . . . ?
S1 C9 C14 C13 179.4(2) . . . . ?
C10 C9 C14 N3 179.9(3) . . . . ?
S1 C9 C14 N3 -0.9(3) . . . . ?
N1 C7 C16 O2 -33.0(4) . . . . ?
C6 C7 C16 O2 148.3(2) . . . . ?
N1 C7 C16 C17 93.9(3) . . . . ?
C6 C7 C16 C17 -84.8(3) . . . . ?
O2 C16 C17 C18B 20.0(9) . . . . ?
C7 C16 C17 C18B -108.0(9) . . . . ?
O2 C16 C17 C18 40.2(7) . . . . ?
C7 C16 C17 C18 -87.8(7) . . . . ?
O2 C16 C17 C22 -138.9(7) . . . . ?
C7 C16 C17 C22 93.1(7) . . . . ?
O2 C16 C17 C22B -156.9(9) . . . . ?
C7 C16 C17 C22B 75.1(9) . . . . ?
C22 C17 C18 C19 0.0 . . . . ?
C16 C17 C18 C19 -179.1(4) . . . . ?
C17 C18 C19 C20 0.0 . . . . ?
C18 C19 C20 C21 0.0 . . . . ?
C19 C20 C21 C22 0.0 . . . . ?
C20 C21 C22 C17 0.0 . . . . ?
C18 C17 C22 C21 0.0 . . . . ?
C16 C17 C22 C21 179.2(4) . . . . ?
C22B C17 C18B C19B -0.1(13) . . . . ?
C16 C17 C18B C19B -177.2(9) . . . . ?
C17 C18B C19B C20B 0.3(16) . . . . ?
C18B C19B C20B C21B -1.7(16) . . . . ?
C19B C20B C21B C22B 2.9(15) . . . . ?
C20B C21B C22B C17 -2.7(14) . . . . ?
C18B C17 C22B C21B 1.3(12) . . . . ?
C16 C17 C22B C21B 178.3(8) . . . . ?
C35B P1 C23 C24 -80.6(3) . . . . ?
C29 P1 C23 C24 27.7(2) . . . . ?
C35 P1 C23 C24 -83.0(3) . . . . ?
Ru1 P1 C23 C24 151.17(19) . . . . ?
C35B P1 C23 C28 94.1(3) . . . . ?
C29 P1 C23 C28 -157.5(2) . . . . ?
C35 P1 C23 C28 91.7(3) . . . . ?
Ru1 P1 C23 C28 -34.1(3) . . . . ?
C28 C23 C24 C25 0.3(4) . . . . ?
P1 C23 C24 C25 175.2(2) . . . . ?
C23 C24 C25 C26 0.2(5) . . . . ?
C24 C25 C26 C27 -0.4(5) . . . . ?
C25 C26 C27 C28 0.2(5) . . . . ?
C24 C23 C28 C27 -0.5(4) . . . . ?
P1 C23 C28 C27 -175.4(2) . . . . ?
C26 C27 C28 C23 0.3(5) . . . . ?
C35B P1 C29 C30 -15.4(3) . . . . ?
C23 P1 C29 C30 -119.6(2) . . . . ?
C35 P1 C29 C30 -14.3(3) . . . . ?
Ru1 P1 C29 C30 111.6(2) . . . . ?
C35B P1 C29 C34 165.9(2) . . . . ?
C23 P1 C29 C34 61.7(2) . . . . ?
C35 P1 C29 C34 166.9(2) . . . . ?
Ru1 P1 C29 C34 -67.1(2) . . . . ?
C34 C29 C30 C31 2.0(4) . . . . ?
P1 C29 C30 C31 -176.7(2) . . . . ?
C29 C30 C31 C32 -1.6(5) . . . . ?
C30 C31 C32 C33 0.2(5) . . . . ?
C31 C32 C33 C34 0.8(5) . . . . ?
C32 C33 C34 C29 -0.3(4) . . . . ?
C30 C29 C34 C33 -1.0(4) . . . . ?
P1 C29 C34 C33 177.8(2) . . . . ?
C29 P1 C35B C40 60.9(5) . . . . ?
C23 P1 C35B C40 165.0(4) . . . . ?
Ru1 P1 C35B C40 -63.9(5) . . . . ?
C29 P1 C35B C36 -133.9(8) . . . . ?
C23 P1 C35B C36 -29.8(9) . . . . ?
Ru1 P1 C35B C36 101.3(8) . . . . ?
C35 C36B C37B C38B -8(3) . . . . ?
C36B C37B C38B C39B 2(3) . . . . ?
C37B C38B C39B C40 -1(2) . . . . ?
C38B C39B C40 C35 5.0(19) . . . . ?
C36 C35B C40 C39 6.8(10) . . . . ?
P1 C35B C40 C39 172.1(4) . . . . ?
C35B C40 C39 C38 -3.5(5) . . . . ?
C40 C39 C38 C37 0.0 . . . . ?
C39 C38 C37 C36 0.0 . . . . ?
C38 C37 C36 C35B 3.4(5) . . . . ?
C40 C35B C36 C37 -6.7(10) . . . . ?
P1 C35B C36 C37 -172.5(4) . . . . ?
C39B C40 C35 C36B -10.5(18) . . . . ?
C39B C40 C35 P1 -174.9(8) . . . . ?
C37B C36B C35 C40 12(2) . . . . ?
C37B C36B C35 P1 176.4(11) . . . . ?
C29 P1 C35 C40 55.5(4) . . . . ?
C23 P1 C35 C40 160.4(4) . . . . ?
Ru1 P1 C35 C40 -69.6(4) . . . . ?
C29 P1 C35 C36B -108.2(12) . . . . ?
C23 P1 C35 C36B -3.3(12) . . . . ?
Ru1 P1 C35 C36B 126.7(12) . . . . ?
C47 P2 C41 C42 -123.3(4) . . . . ?
C53 P2 C41 C42 130.0(4) . . . . ?
Ru1 P2 C41 C42 -1.5(5) . . . . ?
C47 P2 C41 C46 59.5(4) . . . . ?
C53 P2 C41 C46 -47.2(4) . . . . ?
Ru1 P2 C41 C46 -178.7(3) . . . . ?
C46 C41 C42 C43 0.0 . . . . ?
P2 C41 C42 C43 -177.1(4) . . . . ?
C41 C42 C43 C44 0.0 . . . . ?
C42 C43 C44 C45 0.0 . . . . ?
C43 C44 C45 C46 0.0 . . . . ?
C44 C45 C46 C41 0.0 . . . . ?
C42 C41 C46 C45 0.0 . . . . ?
P2 C41 C46 C45 177.3(4) . . . . ?
C47 P2 C41B C42B -146.4(7) . . . . ?
C53 P2 C41B C42B 107.5(7) . . . . ?
Ru1 P2 C41B C42B -23.3(8) . . . . ?
C47 P2 C41B C46B 35.9(8) . . . . ?
C53 P2 C41B C46B -70.2(8) . . . . ?
Ru1 P2 C41B C46B 159.0(7) . . . . ?
C46B C41B C42B C43B 0.0 . . . . ?
P2 C41B C42B C43B -177.8(8) . . . . ?
C41B C42B C43B C44B 0.0 . . . . ?
C42B C43B C44B C45B 0.0 . . . . ?
C43B C44B C45B C46B 0.0 . . . . ?
C44B C45B C46B C41B 0.0 . . . . ?
C42B C41B C46B C45B 0.0 . . . . ?
P2 C41B C46B C45B 177.6(9) . . . . ?
C53 P2 C47 C48 136.2(2) . . . . ?
C41 P2 C47 C48 32.6(3) . . . . ?
C41B P2 C47 C48 34.9(4) . . . . ?
Ru1 P2 C47 C48 -93.2(2) . . . . ?
C53 P2 C47 C52 -53.2(2) . . . . ?
C41 P2 C47 C52 -156.8(3) . . . . ?
C41B P2 C47 C52 -154.5(4) . . . . ?
Ru1 P2 C47 C52 77.4(2) . . . . ?
C52 C47 C48 C49 2.1(4) . . . . ?
P2 C47 C48 C49 172.9(2) . . . . ?
C47 C48 C49 C50 -1.4(5) . . . . ?
C48 C49 C50 C51 0.3(6) . . . . ?
C49 C50 C51 C52 0.2(5) . . . . ?
C50 C51 C52 C47 0.5(5) . . . . ?
C48 C47 C52 C51 -1.7(4) . . . . ?
P2 C47 C52 C51 -172.6(2) . . . . ?
C47 P2 C53 C58 171.7(2) . . . . ?
C41 P2 C53 C58 -81.6(3) . . . . ?
C41B P2 C53 C58 -81.9(4) . . . . ?
Ru1 P2 C53 C58 47.4(3) . . . . ?
C47 P2 C53 C54 -14.0(3) . . . . ?
C41 P2 C53 C54 92.7(3) . . . . ?
C41B P2 C53 C54 92.4(4) . . . . ?
Ru1 P2 C53 C54 -138.3(2) . . . . ?
C58 C53 C54 C55 -1.7(5) . . . . ?
P2 C53 C54 C55 -176.1(3) . . . . ?
C53 C54 C55 C56 -0.1(7) . . . . ?
C54 C55 C56 C57 1.5(7) . . . . ?
C55 C56 C57 C58 -1.0(6) . . . . ?
C54 C53 C58 C57 2.3(5) . . . . ?
P2 C53 C58 C57 176.8(2) . . . . ?
C56 C57 C58 C53 -0.9(5) . . . . ?
C8A N00F N009 C7A 173.0(2) . . . . ?
C8A N00F N009 Ru1A -1.3(3) . . . . ?
C6A C1A C2A C3A -2.8(4) . . . . ?
Ru1A C1A C2A C3A 177.3(2) . . . . ?
C1A C2A C3A C4A 0.2(4) . . . . ?
C2A C3A C4A C5A 1.6(4) . . . . ?
C3A C4A C5A C6A -0.7(4) . . . . ?
C4A C5A C6A C1A -2.0(4) . . . . ?
C4A C5A C6A C7A 176.3(2) . . . . ?
C2A C1A C6A C5A 3.7(4) . . . . ?
Ru1A C1A C6A C5A -176.44(19) . . . . ?
C2A C1A C6A C7A -174.7(2) . . . . ?
Ru1A C1A C6A C7A 5.2(3) . . . . ?
N00F N009 C7A C6A -179.1(2) . . . . ?
Ru1A N009 C7A C6A -4.8(3) . . . . ?
N00F N009 C7A C16A -4.9(5) . . . . ?
Ru1A N009 C7A C16A 169.4(4) . . . . ?
N00F N009 C7A C01L 4.4(7) . . . . ?
Ru1A N009 C7A C01L 178.7(6) . . . . ?
C5A C6A C7A N009 -178.8(2) . . . . ?
C1A C6A C7A N009 -0.4(3) . . . . ?
C5A C6A C7A C16A 6.5(5) . . . . ?
C1A C6A C7A C16A -175.1(4) . . . . ?
C5A C6A C7A C01L -2.6(8) . . . . ?
C1A C6A C7A C01L 175.8(7) . . . . ?
O4 C01L C7A N009 -120.5(10) . . . . ?
C17C C01L C7A N009 124.8(12) . . . . ?
O4 C01L C7A C6A 63.6(11) . . . . ?
C17C C01L C7A C6A -51.2(15) . . . . ?
N009 N00F C8A N00G 1.1(4) . . . . ?
N009 N00F C8A S008 -178.84(18) . . . . ?
C14A N00G C8A N00F 176.4(3) . . . . ?
Ru1A N00G C8A N00F -0.4(4) . . . . ?
C14A N00G C8A S008 -3.7(3) . . . . ?
Ru1A N00G C8A S008 179.53(13) . . . . ?
C9A S008 C8A N00F -177.6(3) . . . . ?
C9A S008 C8A N00G 2.4(2) . . . . ?
C8A S008 C9A C10A 178.7(4) . . . . ?
C8A S008 C9A C14A -0.5(3) . . . . ?
C14A C9A C10A C11A 0.5(6) . . . . ?
S008 C9A C10A C11A -178.7(3) . . . . ?
C9A C10A C11A C12A 1.4(6) . . . . ?
C10A C11A C12A C13A -1.6(6) . . . . ?
C11A C12A C13A C14A 0.0(5) . . . . ?
C8A N00G C14A C13A -175.3(3) . . . . ?
Ru1A N00G C14A C13A 0.0(5) . . . . ?
C8A N00G C14A C9A 3.4(4) . . . . ?
Ru1A N00G C14A C9A 178.6(2) . . . . ?
C12A C13A C14A N00G -179.6(3) . . . . ?
C12A C13A C14A C9A 1.8(5) . . . . ?
C10A C9A C14A N00G 179.2(3) . . . . ?
S008 C9A C14A N00G -1.5(4) . . . . ?
C10A C9A C14A C13A -2.0(5) . . . . ?
S008 C9A C14A C13A 177.3(2) . . . . ?
N009 C7A C16A O2A -6.9(8) . . . . ?
C6A C7A C16A O2A 167.0(4) . . . . ?
N009 C7A C16A C17A 116.3(7) . . . . ?
C6A C7A C16A C17A -69.8(8) . . . . ?
O2A C16A C17A C22A 92.2(7) . . . . ?
C7A C16A C17A C22A -34.9(11) . . . . ?
O2A C16A C17A C18A -92.4(7) . . . . ?
C7A C16A C17A C18A 140.6(6) . . . . ?
C18A C17A C22A C21A 0.0 . . . . ?
C16A C17A C22A C21A 175.3(9) . . . . ?
C17A C22A C21A C20A 0.0 . . . . ?
C22A C21A C20A C19A 0.0 . . . . ?
C21A C20A C19A C18A 0.0 . . . . ?
C20A C19A C18A C17A 0.0 . . . . ?
C22A C17A C18A C19A 0.0 . . . . ?
C16A C17A C18A C19A -175.6(8) . . . . ?
O4 C01L C17C C22C -157.5(10) . . . . ?
C7A C01L C17C C22C -44.5(18) . . . . ?
O4 C01L C17C C18C 29.7(17) . . . . ?
C7A C01L C17C C18C 142.7(10) . . . . ?
C18C C17C C22C C21C 0.0 . . . . ?
C01L C17C C22C C21C -172.9(16) . . . . ?
C17C C22C C21C C20C 0.0 . . . . ?
C22C C21C C20C C19C 0.0 . . . . ?
C21C C20C C19C C18C 0.0 . . . . ?
C20C C19C C18C C17C 0.0 . . . . ?
C22C C17C C18C C19C 0.0 . . . . ?
C01L C17C C18C C19C 172.7(17) . . . . ?
C29A P1A C23A C28A -142.0(2) . . . . ?
C35A P1A C23A C28A 111.2(2) . . . . ?
Ru1A P1A C23A C28A -17.7(3) . . . . ?
C29A P1A C23A C24A 38.9(3) . . . . ?
C35A P1A C23A C24A -67.9(3) . . . . ?
Ru1A P1A C23A C24A 163.3(2) . . . . ?
C28A C23A C24A C25A 1.5(5) . . . . ?
P1A C23A C24A C25A -179.4(3) . . . . ?
C23A C24A C25A C26A 0.2(5) . . . . ?
C24A C25A C26A C27A -1.8(6) . . . . ?
C25A C26A C27A C28A 1.6(5) . . . . ?
C24A C23A C28A C27A -1.7(4) . . . . ?
P1A C23A C28A C27A 179.3(2) . . . . ?
C26A C27A C28A C23A 0.1(5) . . . . ?
C23A P1A C29A C30A -142.4(4) . . . . ?
C35A P1A C29A C30A -39.3(4) . . . . ?
Ru1A P1A C29A C30A 90.9(4) . . . . ?
C23A P1A C29A C30C -112.7(6) . . . . ?
C35A P1A C29A C30C -9.6(6) . . . . ?
Ru1A P1A C29A C30C 120.6(6) . . . . ?
C23A P1A C29A C34C 60.5(7) . . . . ?
C35A P1A C29A C34C 163.6(7) . . . . ?
Ru1A P1A C29A C34C -66.2(7) . . . . ?
C23A P1A C29A C34A 43.2(4) . . . . ?
C35A P1A C29A C34A 146.2(3) . . . . ?
Ru1A P1A C29A C34A -83.5(3) . . . . ?
C34C C29A C30C C31C 0.0 . . . . ?
P1A C29A C30C C31C 172.9(5) . . . . ?
C29A C30C C31C C32C 0.0 . . . . ?
C30C C31C C32C C33C 0.0 . . . . ?
C31C C32C C33C C34C 0.0 . . . . ?
C32C C33C C34C C29A 0.0 . . . . ?
C30C C29A C34C C33C 0.0 . . . . ?
P1A C29A C34C C33C -173.4(5) . . . . ?
C34A C29A C30A C31A -4.2(6) . . . . ?
P1A C29A C30A C31A -178.6(3) . . . . ?
C29A C30A C31A C32A 3.7(8) . . . . ?
C30A C31A C32A C33A -2.6(9) . . . . ?
C31A C32A C33A C34A 2.2(8) . . . . ?
C32A C33A C34A C29A -2.7(7) . . . . ?
C30A C29A C34A C33A 3.8(6) . . . . ?
P1A C29A C34A C33A 178.5(4) . . . . ?
C29A P1A C35A C40C -147.6(6) . . . . ?
C23A P1A C35A C40C -44.1(6) . . . . ?
Ru1A P1A C35A C40C 84.5(6) . . . . ?
C29A P1A C35A C40A 157.17(16) . . . . ?
C23A P1A C35A C40A -99.26(17) . . . . ?
Ru1A P1A C35A C40A 29.33(17) . . . . ?
C29A P1A C35A C36A -27.40(18) . . . . ?
C23A P1A C35A C36A 76.18(17) . . . . ?
Ru1A P1A C35A C36A -155.24(13) . . . . ?
C29A P1A C35A C36C 61.8(5) . . . . ?
C23A P1A C35A C36C 165.4(5) . . . . ?
Ru1A P1A C35A C36C -66.0(5) . . . . ?
C36A C35A C40A C39A 0.0 . . . . ?
P1A C35A C40A C39A 175.40(19) . . . . ?
C35A C40A C39A C38A 0.0 . . . . ?
C40A C39A C38A C37A 0.0 . . . . ?
C39A C38A C37A C36A 0.0 . . . . ?
C38A C37A C36A C35A 0.0 . . . . ?
C40A C35A C36A C37A 0.0 . . . . ?
P1A C35A C36A C37A -175.45(19) . . . . ?
C40C C35A C36C C37C 21.6(13) . . . . ?
P1A C35A C36C C37C 172.6(8) . . . . ?
C35A C36C C37C C38C -13.0(17) . . . . ?
C36C C37C C38C C39C 2(2) . . . . ?
C37C C38C C39C C40C 0(2) . . . . ?
C36C C35A C40C C39C -20.1(13) . . . . ?
P1A C35A C40C C39C -171.4(9) . . . . ?
C38C C39C C40C C35A 9.8(19) . . . . ?
C53C P2A C41A C42A -126.9(5) . . . . ?
C53A P2A C41A C42A -122.2(3) . . . . ?
C47A P2A C41A C42A 125.9(3) . . . . ?
Ru1A P2A C41A C42A 4.8(3) . . . . ?
C53C P2A C41A C46A 53.5(5) . . . . ?
C53A P2A C41A C46A 58.2(3) . . . . ?
C47A P2A C41A C46A -53.7(3) . . . . ?
Ru1A P2A C41A C46A -174.7(2) . . . . ?
C46A C41A C42A C43A -3.0(5) . . . . ?
P2A C41A C42A C43A 177.4(3) . . . . ?
C41A C42A C43A C44A 0.1(6) . . . . ?
C42A C43A C44A C45A 2.5(6) . . . . ?
C43A C44A C45A C46A -2.0(6) . . . . ?
C44A C45A C46A C41A -1.1(6) . . . . ?
C42A C41A C46A C45A 3.5(5) . . . . ?
P2A C41A C46A C45A -176.9(3) . . . . ?
C41A P2A C47A C52C -67.8(7) . . . . ?
C53A P2A C47A C52C -170.8(7) . . . . ?
Ru1A P2A C47A C52C 64.5(7) . . . . ?
C41A P2A C47A C48A 136.8(3) . . . . ?
C53C P2A C47A C48A 40.1(6) . . . . ?
Ru1A P2A C47A C48A -90.8(3) . . . . ?
C41A P2A C47A C52A -48.4(3) . . . . ?
C53C P2A C47A C52A -145.1(6) . . . . ?
Ru1A P2A C47A C52A 83.9(3) . . . . ?
C41A P2A C47A C48C 116.6(6) . . . . ?
C53A P2A C47A C48C 13.7(7) . . . . ?
Ru1A P2A C47A C48C -111.1(6) . . . . ?
C52A C47A C48A C49A 0.0 . . . . ?
P2A C47A C48A C49A 174.4(3) . . . . ?
C47A C48A C49A C50A 0.0 . . . . ?
C48A C49A C50A C51A 0.0 . . . . ?
C49A C50A C51A C52A 0.0 . . . . ?
C50A C51A C52A C47A 0.0 . . . . ?
C48A C47A C52A C51A 0.0 . . . . ?
P2A C47A C52A C51A -175.3(2) . . . . ?
C52C C47A C48C C49C 0.1(13) . . . . ?
P2A C47A C48C C49C 175.8(7) . . . . ?
C47A C48C C49C C50C -2.2(16) . . . . ?
C48C C49C C50C C51C 5.2(17) . . . . ?
C49C C50C C51C C52C -5.8(15) . . . . ?
C48C C47A C52C C51C -0.9(14) . . . . ?
P2A C47A C52C C51C -176.3(7) . . . . ?
C50C C51C C52C C47A 3.7(15) . . . . ?
C41A P2A C53A C58A -143.2(2) . . . . ?
C47A P2A C53A C58A -41.9(2) . . . . ?
Ru1A P2A C53A C58A 81.3(2) . . . . ?
C41A P2A C53A C54A 39.5(2) . . . . ?
C47A P2A C53A C54A 140.79(18) . . . . ?
Ru1A P2A C53A C54A -95.99(17) . . . . ?
C54A C53A C58A C57A 0.0 . . . . ?
P2A C53A C58A C57A -177.2(2) . . . . ?
C53A C58A C57A C56A 0.0 . . . . ?
C58A C57A C56A C55A 0.0 . . . . ?
C57A C56A C55A C54A 0.0 . . . . ?
C56A C55A C54A C53A 0.0 . . . . ?
C58A C53A C54A C55A 0.0 . . . . ?
P2A C53A C54A C55A 177.4(2) . . . . ?
C41A P2A C53C C54C 90.8(8) . . . . ?
C47A P2A C53C C54C -170.5(8) . . . . ?
Ru1A P2A C53C C54C -45.1(10) . . . . ?
C41A P2A C53C C58C -85.5(9) . . . . ?
C47A P2A C53C C58C 13.2(10) . . . . ?
Ru1A P2A C53C C58C 138.5(8) . . . . ?
C58C C53C C54C C55C 0.0 . . . . ?
P2A C53C C54C C55C -176.5(12) . . . . ?
C53C C54C C55C C56C 0.0 . . . . ?
C54C C55C C56C C57C 0.0 . . . . ?
C55C C56C C57C C58C 0.0 . . . . ?
C56C C57C C58C C53C 0.0 . . . . ?
C54C C53C C58C C57C 0.0 . . . . ?
P2A C53C C58C C57C 176.2(13) . . . . ?
